data_4106058
loop_
_publ_author_name
'Naruyoshi Komiya'
'Minoru Okada'
'Kanako Fukumoto'
'Daisuke Jomori'
'Takeshi Naota'

_publ_section_title
;
 Highly Phosphorescent Crystals of Vaulted
 trans-Bis(salicylaldiminato)platinum(II) Complexes
;
_journal_name_full 'Journal of the American Chemical Society'
_journal_page_first 6493
_journal_page_last 6496
_journal_paper_doi 10.1021/ja110398p
_journal_volume 133
_journal_year 2011
_chemical_formula_moiety 'C22 H26 N2 O2 Pt '
_chemical_formula_sum 'C22 H26 N2 O2 Pt'
_chemical_formula_weight 545.55
_space_group_IT_number 15
_symmetry_cell_setting monoclinic
_symmetry_Int_Tables_number 15
_symmetry_space_group_name_Hall '-C 2yc'
_symmetry_space_group_name_H-M 'C 1 2/c 1'
_cell_angle_alpha 90.0000
_cell_angle_beta 124.2587(10)
_cell_angle_gamma 90.0000
_cell_formula_units_Z 16
_cell_length_a 34.9026(13)
_cell_length_b 11.1394(4)
_cell_length_c 25.5872(10)
_cell_measurement_reflns_used 61115
_cell_measurement_temperature 113.1
_cell_measurement_theta_max 27.4
_cell_measurement_theta_min 3.0
_cell_volume 8222.2(5)
_computing_cell_refinement PROCESS-AUTO
_computing_data_collection PROCESS-AUTO
_computing_data_reduction CrystalStructure
_computing_publication_material 'CrystalStructure 3.8'
_computing_structure_refinement SHELXL
_computing_structure_solution SHELXS97
_diffrn_ambient_temperature 113.1
_diffrn_detector_area_resol_mean 10.00
_diffrn_measured_fraction_theta_full 0.994
_diffrn_measured_fraction_theta_max 0.994
_diffrn_measurement_device_type 'Rigaku RAXIS-RAPID'
_diffrn_measurement_method \w
_diffrn_radiation_type 'Mo K\a'
_diffrn_radiation_wavelength 0.71075
_diffrn_reflns_av_R_equivalents 0.134
_diffrn_reflns_limit_h_max 44
_diffrn_reflns_limit_h_min -45
_diffrn_reflns_limit_k_max 14
_diffrn_reflns_limit_k_min -14
_diffrn_reflns_limit_l_max 33
_diffrn_reflns_limit_l_min -32
_diffrn_reflns_number 61030
_diffrn_reflns_theta_full 27.43
_diffrn_reflns_theta_max 27.43
_exptl_absorpt_coefficient_mu 6.817
_exptl_absorpt_correction_T_max 0.506
_exptl_absorpt_correction_T_min 0.226
_exptl_absorpt_correction_type multi-scan
_exptl_absorpt_process_details
;
    Higashi, T. (1995). Program for Absorption Correction.
    Rigaku Corporation, Tokyo, Japan.
;
_exptl_crystal_colour yellow
_exptl_crystal_density_diffrn 1.763
_exptl_crystal_description block
_exptl_crystal_F_000 4256.00
_exptl_crystal_size_max 0.20
_exptl_crystal_size_mid 0.10
_exptl_crystal_size_min 0.10
_refine_diff_density_max 2.65
_refine_diff_density_min -3.45
_refine_ls_extinction_method none
_refine_ls_goodness_of_fit_ref 1.002
_refine_ls_hydrogen_treatment refall
_refine_ls_number_parameters 488
_refine_ls_number_reflns 9346
_refine_ls_R_factor_gt 0.0643
_refine_ls_shift/su_max 0.0010
_refine_ls_structure_factor_coef Fsqd
_refine_ls_weighting_details 'w = 1/[\s^2^(Fo^2^)+(0.0263P)^2^+0.0000P] where P=(Fo^2^+2Fc^2^)/3'
_refine_ls_weighting_scheme calc
_refine_ls_wR_factor_ref 0.0829
_reflns_number_gt 6602
_reflns_number_total 9346
_reflns_threshold_expression F^2^>2.0\s(F^2^)
_cod_data_source_file ja110398p_si_003.cif
_cod_data_source_block 4a
_cod_original_formula_sum 'C22 H26 N2 O2 Pt '
_cod_database_code 4106058

loop_
_symmetry_equiv_pos_site_id
_symmetry_equiv_pos_as_xyz
1 +X,+Y,+Z
2 -X,+Y,1/2-Z
3 -X,-Y,-Z
4 +X,-Y,1/2+Z
5 1/2+X,1/2+Y,+Z
6 1/2-X,1/2+Y,1/2-Z
7 1/2-X,1/2-Y,-Z
8 1/2+X,1/2-Y,1/2+Z

loop_
_atom_site_label
_atom_site_type_symbol
_atom_site_fract_x
_atom_site_fract_y
_atom_site_fract_z
_atom_site_U_iso_or_equiv
_atom_site_adp_type
_atom_site_occupancy
_atom_site_symmetry_multiplicity
_atom_site_calc_flag
_atom_site_refinement_flags
Pt(1) Pt 0.217401(10) -0.41331(3) 1.108708(13) 0.01220(7) Uani 1.00 1 d .
Pt(2) Pt -0.058261(10) 0.50794(3) 0.811218(13) 0.01729(8) Uani 1.00 1 d .
O(1) O 0.24822(17) -0.5366(4) 1.1777(2) 0.0197(13) Uani 1.00 1 d .
O(2) O 0.18203(17) -0.2871(5) 1.0422(2) 0.0215(14) Uani 1.00 1 d .
O(3) O -0.02630(18) 0.3493(5) 0.8233(2) 0.0292(15) Uani 1.00 1 d .
O(4) O -0.08468(17) 0.6708(5) 0.8052(2) 0.0225(13) Uani 1.00 1 d .
N(1) N 0.2685(2) -0.2958(5) 1.1608(2) 0.0125(14) Uani 1.00 1 d .
N(2) N 0.1717(2) -0.5402(5) 1.0505(2) 0.0130(15) Uani 1.00 1 d .
N(3) N -0.0643(2) 0.4707(6) 0.8834(2) 0.0214(17) Uani 1.00 1 d .
N(4) N -0.0596(2) 0.5375(7) 0.7322(2) 0.0240(18) Uani 1.00 1 d .
C(1) C 0.2970(2) -0.3944(7) 1.2618(3) 0.0159(18) Uani 1.00 1 d .
C(2) C 0.2738(2) -0.5056(7) 1.2383(3) 0.0131(16) Uani 1.00 1 d .
C(3) C 0.2798(2) -0.5937(8) 1.2825(3) 0.0187(18) Uani 1.00 1 d .
C(4) C 0.3053(2) -0.5680(8) 1.3467(3) 0.023(2) Uani 1.00 1 d .
C(5) C 0.3267(2) -0.4583(8) 1.3697(3) 0.025(2) Uani 1.00 1 d .
C(6) C 0.3236(2) -0.3730(7) 1.3282(3) 0.021(2) Uani 1.00 1 d .
C(7) C 0.2974(2) -0.3032(7) 1.2223(3) 0.0164(18) Uani 1.00 1 d .
C(8) C 0.2780(2) -0.2003(7) 1.1287(3) 0.022(2) Uani 1.00 1 d .
C(9) C 0.3097(2) -0.2448(8) 1.1092(3) 0.026(2) Uani 1.00 1 d .
C(10) C 0.2911(2) -0.3448(8) 1.0600(3) 0.026(2) Uani 1.00 1 d .
C(11) C 0.3097(2) -0.4706(8) 1.0852(3) 0.027(2) Uani 1.00 1 d .
C(12) C 0.2868(2) -0.5698(8) 1.0351(3) 0.027(2) Uani 1.00 1 d .
C(13) C 0.2370(2) -0.6011(7) 1.0145(3) 0.0196(19) Uani 1.00 1 d .
C(14) C 0.2352(2) -0.6690(7) 1.0649(3) 0.0183(19) Uani 1.00 1 d .
C(15) C 0.1889(2) -0.6657(7) 1.0587(3) 0.021(2) Uani 1.00 1 d .
C(16) C 0.1096(2) -0.3984(7) 0.9837(3) 0.0114(16) Uani 1.00 1 d .
C(17) C 0.1359(2) -0.2900(7) 1.0041(3) 0.0172(19) Uani 1.00 1 d .
C(18) C 0.1119(2) -0.1817(8) 0.9800(3) 0.024(2) Uani 1.00 1 d .
C(19) C 0.0638(2) -0.1781(8) 0.9398(3) 0.028(2) Uani 1.00 1 d .
C(20) C 0.0381(2) -0.2834(8) 0.9207(3) 0.028(2) Uani 1.00 1 d .
C(21) C 0.0606(2) -0.3912(8) 0.9409(3) 0.020(2) Uani 1.00 1 d .
C(22) C 0.1302(2) -0.5153(8) 1.0029(3) 0.021(2) Uani 1.00 1 d .
C(23) C -0.0028(2) 0.3200(8) 0.9320(3) 0.022(2) Uani 1.00 1 d .
C(24) C 0.0008(2) 0.2984(8) 0.8794(3) 0.024(2) Uani 1.00 1 d .
C(25) C 0.0350(2) 0.2178(8) 0.8891(4) 0.029(2) Uani 1.00 1 d .
C(26) C 0.0641(3) 0.1604(9) 0.9462(4) 0.040(2) Uani 1.00 1 d .
C(27) C 0.0608(3) 0.1817(10) 0.9969(4) 0.050(3) Uani 1.00 1 d .
C(28) C 0.0268(2) 0.2570(9) 0.9891(4) 0.036(2) Uani 1.00 1 d .
C(29) C -0.0398(2) 0.3909(7) 0.9265(3) 0.022(2) Uani 1.00 1 d .
C(30) C -0.1058(2) 0.5199(8) 0.8790(3) 0.023(2) Uani 1.00 1 d .
C(31) C -0.1505(2) 0.4955(8) 0.8133(3) 0.0203(18) Uani 1.00 1 d .
C(32) C -0.1568(2) 0.3644(7) 0.7914(3) 0.022(2) Uani 1.00 1 d .
C(33) C -0.1896(2) 0.3516(8) 0.7193(3) 0.026(2) Uani 1.00 1 d .
C(34) C -0.1699(2) 0.4024(8) 0.6828(3) 0.027(2) Uani 1.00 1 d .
C(35) C -0.1338(2) 0.3216(8) 0.6833(3) 0.029(2) Uani 1.00 1 d .
C(36) C -0.1125(2) 0.3807(8) 0.6505(3) 0.030(2) Uani 1.00 1 d .
C(37) C -0.0627(2) 0.4324(9) 0.6944(3) 0.033(2) Uani 1.00 1 d .
C(38) C -0.0642(2) 0.7556(9) 0.7361(3) 0.025(2) Uani 1.00 1 d .
C(39) C -0.0767(2) 0.7658(8) 0.7803(3) 0.027(2) Uani 1.00 1 d .
C(40) C -0.0812(2) 0.8794(8) 0.7989(4) 0.033(2) Uani 1.00 1 d .
C(41) C -0.0732(3) 0.9826(9) 0.7749(4) 0.045(2) Uani 1.00 1 d .
C(42) C -0.0620(3) 0.9724(11) 0.7310(4) 0.055(3) Uani 1.00 1 d .
C(43) C -0.0580(3) 0.8615(11) 0.7118(4) 0.044(3) Uani 1.00 1 d .
C(44) C -0.0612(2) 0.6437(9) 0.7112(3) 0.028(2) Uani 1.00 1 d .
H(1) H 0.2662 -0.6708 1.2680 0.022 Uiso 1.00 1 c R
H(2) H 0.3081 -0.6272 1.3754 0.028 Uiso 1.00 1 c R
H(3) H 0.3433 -0.4414 1.4137 0.030 Uiso 1.00 1 c R
H(4) H 0.3396 -0.2988 1.3443 0.026 Uiso 1.00 1 c R
H(5) H 0.3206 -0.2430 1.2425 0.020 Uiso 1.00 1 c R
H(6) H 0.2927 -0.1309 1.1576 0.027 Uiso 1.00 1 c R
H(7) H 0.2483 -0.1727 1.0907 0.027 Uiso 1.00 1 c R
H(8) H 0.3176 -0.1754 1.0927 0.031 Uiso 1.00 1 c R
H(9) H 0.3390 -0.2733 1.1477 0.031 Uiso 1.00 1 c R
H(10) H 0.2983 -0.3242 1.0287 0.031 Uiso 1.00 1 c R
H(11) H 0.2569 -0.3467 1.0372 0.031 Uiso 1.00 1 c R
H(12) H 0.3052 -0.4889 1.1192 0.033 Uiso 1.00 1 c R
H(13) H 0.3435 -0.4714 1.1042 0.033 Uiso 1.00 1 c R
H(14) H 0.3061 -0.6430 1.0521 0.033 Uiso 1.00 1 c R
H(15) H 0.2860 -0.5442 0.9975 0.033 Uiso 1.00 1 c R
H(16) H 0.2189 -0.5260 1.0040 0.023 Uiso 1.00 1 c R
H(17) H 0.2221 -0.6507 0.9756 0.023 Uiso 1.00 1 c R
H(18) H 0.2594 -0.6357 1.1068 0.022 Uiso 1.00 1 c R
H(19) H 0.2432 -0.7540 1.0643 0.022 Uiso 1.00 1 c R
H(20) H 0.1657 -0.7145 1.0218 0.025 Uiso 1.00 1 c R
H(21) H 0.1929 -0.7010 1.0970 0.025 Uiso 1.00 1 c R
H(22) H 0.1289 -0.1088 0.9914 0.029 Uiso 1.00 1 c R
H(23) H 0.0484 -0.1029 0.9253 0.034 Uiso 1.00 1 c R
H(24) H 0.0052 -0.2806 0.8939 0.033 Uiso 1.00 1 c R
H(25) H 0.0430 -0.4633 0.9260 0.024 Uiso 1.00 1 c R
H(26) H 0.1115 -0.5812 0.9781 0.025 Uiso 1.00 1 c R
H(27) H 0.0382 0.2020 0.8552 0.035 Uiso 1.00 1 c R
H(28) H 0.0868 0.1058 0.9509 0.048 Uiso 1.00 1 c R
H(29) H 0.0818 0.1445 1.0366 0.060 Uiso 1.00 1 c R
H(30) H 0.0232 0.2670 1.0230 0.044 Uiso 1.00 1 c R
H(31) H -0.0465 0.3776 0.9571 0.027 Uiso 1.00 1 c R
H(32) H -0.1019 0.6075 0.8868 0.027 Uiso 1.00 1 c R
H(33) H -0.1084 0.4826 0.9120 0.027 Uiso 1.00 1 c R
H(34) H -0.1775 0.5191 0.8142 0.024 Uiso 1.00 1 c R
H(35) H -0.1505 0.5471 0.7818 0.024 Uiso 1.00 1 c R
H(36) H -0.1691 0.3174 0.8115 0.026 Uiso 1.00 1 c R
H(37) H -0.1261 0.3306 0.8056 0.026 Uiso 1.00 1 c R
H(38) H -0.2190 0.3935 0.7048 0.032 Uiso 1.00 1 c R
H(39) H -0.1968 0.2655 0.7087 0.032 Uiso 1.00 1 c R
H(40) H -0.1959 0.4163 0.6383 0.032 Uiso 1.00 1 c R
H(41) H -0.1554 0.4812 0.7012 0.032 Uiso 1.00 1 c R
H(42) H -0.1487 0.2451 0.6617 0.035 Uiso 1.00 1 c R
H(43) H -0.1086 0.3027 0.7276 0.035 Uiso 1.00 1 c R
H(44) H -0.1333 0.4466 0.6233 0.036 Uiso 1.00 1 c R
H(45) H -0.1121 0.3203 0.6224 0.036 Uiso 1.00 1 c R
H(46) H -0.0421 0.3684 0.7236 0.040 Uiso 1.00 1 c R
H(47) H -0.0513 0.4561 0.6682 0.040 Uiso 1.00 1 c R
H(48) H -0.0897 0.8871 0.8280 0.039 Uiso 1.00 1 c R
H(49) H -0.0755 1.0597 0.7888 0.054 Uiso 1.00 1 c R
H(50) H -0.0570 1.0424 0.7144 0.066 Uiso 1.00 1 c R
H(51) H -0.0509 0.8557 0.6811 0.052 Uiso 1.00 1 c R
H(52) H -0.0604 0.6482 0.6747 0.034 Uiso 1.00 1 c R

loop_
_atom_site_aniso_label
_atom_site_aniso_U_11
_atom_site_aniso_U_22
_atom_site_aniso_U_33
_atom_site_aniso_U_12
_atom_site_aniso_U_13
_atom_site_aniso_U_23
Pt(1) 0.01313(14) 0.01221(18) 0.01118(13) -0.00124(15) 0.00679(11) -0.00131(15)
Pt(2) 0.01244(14) 0.0250(2) 0.01427(14) 0.00049(16) 0.00740(12) 0.00096(15)
O(1) 0.027(3) 0.020(3) 0.011(2) 0.001(2) 0.010(2) -0.002(2)
O(2) 0.019(3) 0.021(3) 0.022(2) -0.004(2) 0.010(2) 0.002(2)
O(3) 0.028(3) 0.037(4) 0.019(2) 0.012(3) 0.011(2) 0.001(2)
O(4) 0.020(3) 0.022(3) 0.028(3) 0.005(2) 0.016(2) 0.003(2)
N(1) 0.015(3) 0.007(3) 0.016(3) 0.003(2) 0.009(2) 0.004(2)
N(2) 0.019(3) 0.009(3) 0.014(3) -0.004(2) 0.012(2) -0.003(2)
N(3) 0.017(3) 0.030(5) 0.021(3) -0.001(3) 0.013(2) 0.000(3)
N(4) 0.011(3) 0.047(5) 0.015(3) 0.000(3) 0.007(2) -0.002(3)
C(1) 0.010(3) 0.021(5) 0.012(3) -0.001(3) 0.003(3) -0.002(3)
C(2) 0.014(3) 0.014(4) 0.013(3) 0.003(3) 0.008(2) -0.002(3)
C(3) 0.024(4) 0.015(4) 0.017(3) 0.001(4) 0.012(3) 0.000(3)
C(4) 0.020(4) 0.033(6) 0.015(3) 0.004(4) 0.008(3) 0.006(3)
C(5) 0.023(4) 0.032(6) 0.013(3) -0.004(4) 0.005(3) -0.006(3)
C(6) 0.019(4) 0.019(5) 0.022(4) -0.010(3) 0.009(3) -0.005(3)
C(7) 0.015(4) 0.014(5) 0.023(4) -0.003(3) 0.011(3) -0.003(3)
C(8) 0.022(4) 0.020(5) 0.018(3) -0.006(4) 0.006(3) 0.004(3)
C(9) 0.022(4) 0.038(6) 0.020(4) -0.014(4) 0.012(3) -0.001(4)
C(10) 0.020(4) 0.038(6) 0.025(4) 0.007(4) 0.016(3) 0.011(4)
C(11) 0.015(4) 0.045(7) 0.026(4) 0.004(4) 0.014(3) 0.006(4)
C(12) 0.026(4) 0.039(6) 0.022(4) 0.015(4) 0.016(3) 0.007(4)
C(13) 0.024(4) 0.019(5) 0.016(3) 0.003(4) 0.011(3) -0.001(3)
C(14) 0.024(4) 0.013(5) 0.015(3) 0.002(3) 0.009(3) -0.002(3)
C(15) 0.029(4) 0.007(4) 0.012(3) 0.007(4) 0.002(3) -0.002(3)
C(16) 0.016(3) 0.010(4) 0.011(3) -0.005(3) 0.010(2) -0.006(3)
C(17) 0.024(4) 0.018(5) 0.011(3) 0.000(4) 0.011(3) 0.001(3)
C(18) 0.034(5) 0.021(5) 0.022(4) 0.003(4) 0.018(3) 0.001(4)
C(19) 0.023(4) 0.024(5) 0.027(4) 0.008(4) 0.007(3) 0.003(4)
C(20) 0.015(4) 0.040(6) 0.019(4) 0.008(4) 0.004(3) -0.001(4)
C(21) 0.021(4) 0.022(5) 0.019(3) -0.004(4) 0.012(3) -0.006(4)
C(22) 0.023(4) 0.029(6) 0.013(3) -0.003(4) 0.012(3) -0.004(4)
C(23) 0.019(4) 0.018(5) 0.026(4) 0.008(4) 0.010(3) 0.010(3)
C(24) 0.022(4) 0.017(5) 0.027(4) -0.002(4) 0.011(3) -0.001(3)
C(25) 0.029(5) 0.021(5) 0.037(5) 0.001(4) 0.018(4) -0.005(4)
C(26) 0.025(5) 0.028(6) 0.061(6) 0.014(4) 0.020(5) 0.010(5)
C(27) 0.038(6) 0.055(8) 0.039(5) 0.007(6) 0.011(5) 0.017(5)
C(28) 0.025(5) 0.047(7) 0.030(5) 0.005(5) 0.011(4) 0.011(4)
C(29) 0.029(4) 0.020(5) 0.018(4) -0.002(4) 0.014(3) 0.002(3)
C(30) 0.027(4) 0.023(5) 0.023(4) 0.001(4) 0.017(3) -0.001(3)
C(31) 0.018(3) 0.025(5) 0.025(4) 0.002(4) 0.016(3) -0.001(4)
C(32) 0.015(4) 0.027(5) 0.025(4) -0.007(3) 0.013(3) 0.004(3)
C(33) 0.024(4) 0.026(6) 0.028(4) -0.004(4) 0.014(3) -0.006(4)
C(34) 0.016(4) 0.036(6) 0.021(4) -0.000(4) 0.006(3) -0.004(4)
C(35) 0.021(4) 0.030(6) 0.029(4) -0.001(4) 0.010(3) -0.003(4)
C(36) 0.020(4) 0.046(7) 0.017(4) 0.005(4) 0.005(3) -0.010(4)
C(37) 0.026(4) 0.057(7) 0.018(4) 0.010(5) 0.014(3) 0.002(4)
C(38) 0.008(4) 0.037(6) 0.020(4) -0.002(4) 0.002(3) 0.006(4)
C(39) 0.013(4) 0.033(6) 0.019(4) -0.004(4) 0.000(3) 0.003(4)
C(40) 0.021(4) 0.031(6) 0.045(5) -0.002(4) 0.018(4) 0.004(4)
C(41) 0.037(5) 0.025(6) 0.059(6) -0.001(5) 0.018(5) 0.013(5)
C(42) 0.039(6) 0.057(9) 0.052(6) -0.003(6) 0.016(5) 0.033(6)
C(43) 0.027(5) 0.061(8) 0.040(5) -0.004(5) 0.017(4) 0.021(5)
C(44) 0.013(4) 0.049(7) 0.019(4) -0.006(4) 0.007(3) 0.009(4)

loop_
_atom_type_symbol
_atom_type_description
_atom_type_scat_dispersion_real
_atom_type_scat_dispersion_imag
_atom_type_scat_source
C C 0.003 0.002
;
International Tables for Crystallography
(1992, Vol. C, Tables 4.2.6.8 and 6.1.1.4)
;
H H 0.000 0.000
;
International Tables for Crystallography
(1992, Vol. C, Table 6.1.1.4)
;
N N 0.006 0.003
;
International Tables for Crystallography
(1992, Vol. C, Tables 4.2.6.8 and 6.1.1.4)
;
O O 0.011 0.006
;
International Tables for Crystallography
(1992, Vol. C, Tables 4.2.6.8 and 6.1.1.4)
;
Pt Pt -1.703 8.390
;
International Tables for Crystallography
(1992, Vol. C, Tables 4.2.6.8 and 6.1.1.4)
;

loop_
_geom_angle_atom_site_label_1
_geom_angle_atom_site_label_2
_geom_angle_atom_site_label_3
_geom_angle
_geom_angle_publ_flag
O(1) Pt(1) O(2) 174.1(2) yes
O(1) Pt(1) N(1) 91.5(2) yes
O(1) Pt(1) N(2) 88.8(2) yes
O(2) Pt(1) N(1) 89.9(2) yes
O(2) Pt(1) N(2) 90.6(2) yes
N(1) Pt(1) N(2) 170.9(3) yes
O(3) Pt(2) O(4) 175.10(18) yes
O(3) Pt(2) N(3) 90.8(2) yes
O(3) Pt(2) N(4) 89.7(2) yes
O(4) Pt(2) N(3) 88.6(2) yes
O(4) Pt(2) N(4) 91.4(2) yes
N(3) Pt(2) N(4) 173.5(2) yes
Pt(1) O(1) C(2) 121.7(4) yes
Pt(1) O(2) C(17) 121.1(5) yes
Pt(2) O(3) C(24) 122.5(6) yes
Pt(2) O(4) C(39) 122.8(6) yes
Pt(1) N(1) C(7) 123.8(6) yes
Pt(1) N(1) C(8) 119.4(4) yes
C(7) N(1) C(8) 116.5(6) yes
Pt(1) N(2) C(15) 117.7(3) yes
Pt(1) N(2) C(22) 123.0(5) yes
C(15) N(2) C(22) 118.9(6) yes
Pt(2) N(3) C(29) 124.1(7) yes
Pt(2) N(3) C(30) 116.9(4) yes
C(29) N(3) C(30) 117.8(8) yes
Pt(2) N(4) C(37) 118.3(6) yes
Pt(2) N(4) C(44) 122.5(7) yes
C(37) N(4) C(44) 119.0(8) yes
C(2) C(1) C(6) 119.1(7) yes
C(2) C(1) C(7) 123.2(6) yes
C(6) C(1) C(7) 117.6(7) yes
O(1) C(2) C(1) 124.9(7) yes
O(1) C(2) C(3) 116.8(6) yes
C(1) C(2) C(3) 118.3(6) yes
C(2) C(3) C(4) 120.5(7) yes
C(3) C(4) C(5) 121.4(8) yes
C(4) C(5) C(6) 119.5(7) yes
C(1) C(6) C(5) 121.1(7) yes
N(1) C(7) C(1) 125.7(6) yes
N(1) C(8) C(9) 112.0(7) yes
C(8) C(9) C(10) 117.0(7) yes
C(9) C(10) C(11) 116.0(5) yes
C(10) C(11) C(12) 114.3(5) yes
C(11) C(12) C(13) 114.0(8) yes
C(12) C(13) C(14) 113.4(5) yes
C(13) C(14) C(15) 116.3(5) yes
N(2) C(15) C(14) 110.8(7) yes
C(17) C(16) C(21) 118.8(7) yes
C(17) C(16) C(22) 123.2(6) yes
C(21) C(16) C(22) 118.0(7) yes
O(2) C(17) C(16) 123.5(7) yes
O(2) C(17) C(18) 118.6(7) yes
C(16) C(17) C(18) 117.8(6) yes
C(17) C(18) C(19) 121.7(8) yes
C(18) C(19) C(20) 120.5(8) yes
C(19) C(20) C(21) 119.3(7) yes
C(16) C(21) C(20) 121.8(7) yes
N(2) C(22) C(16) 126.7(7) yes
C(24) C(23) C(28) 119.1(8) yes
C(24) C(23) C(29) 122.8(6) yes
C(28) C(23) C(29) 117.6(9) yes
O(3) C(24) C(23) 123.9(8) yes
O(3) C(24) C(25) 118.9(9) yes
C(23) C(24) C(25) 117.2(7) yes
C(24) C(25) C(26) 122.0(10) yes
C(25) C(26) C(27) 120.8(10) yes
C(26) C(27) C(28) 119.4(8) yes
C(23) C(28) C(27) 121.4(10) yes
N(3) C(29) C(23) 125.7(9) yes
N(3) C(30) C(31) 111.2(7) yes
C(30) C(31) C(32) 114.4(6) yes
C(31) C(32) C(33) 112.5(6) yes
C(32) C(33) C(34) 114.0(6) yes
C(33) C(34) C(35) 114.9(7) yes
C(34) C(35) C(36) 112.7(7) yes
C(35) C(36) C(37) 116.6(6) yes
N(4) C(37) C(36) 114.0(8) yes
C(39) C(38) C(43) 118.3(9) yes
C(39) C(38) C(44) 123.6(9) yes
C(43) C(38) C(44) 117.9(10) yes
O(4) C(39) C(38) 123.4(8) yes
O(4) C(39) C(40) 117.5(9) yes
C(38) C(39) C(40) 119.1(9) yes
C(39) C(40) C(41) 120.5(11) yes
C(40) C(41) C(42) 120.2(10) yes
C(41) C(42) C(43) 119.8(12) yes
C(38) C(43) C(42) 122.0(12) yes
N(4) C(44) C(38) 127.8(9) yes
C(2) C(3) H(1) 119.7 no
C(4) C(3) H(1) 119.7 no
C(3) C(4) H(2) 119.3 no
C(5) C(4) H(2) 119.3 no
C(4) C(5) H(3) 120.3 no
C(6) C(5) H(3) 120.3 no
C(1) C(6) H(4) 119.4 no
C(5) C(6) H(4) 119.5 no
N(1) C(7) H(5) 117.1 no
C(1) C(7) H(5) 117.1 no
N(1) C(8) H(6) 109.2 no
N(1) C(8) H(7) 109.2 no
C(9) C(8) H(6) 109.2 no
C(9) C(8) H(7) 109.2 no
H(6) C(8) H(7) 107.9 no
C(8) C(9) H(8) 108.1 no
C(8) C(9) H(9) 108.0 no
C(10) C(9) H(8) 108.0 no
C(10) C(9) H(9) 108.0 no
H(8) C(9) H(9) 107.3 no
C(9) C(10) H(10) 108.3 no
C(9) C(10) H(11) 108.3 no
C(11) C(10) H(10) 108.3 no
C(11) C(10) H(11) 108.3 no
H(10) C(10) H(11) 107.4 no
C(10) C(11) H(12) 108.7 no
C(10) C(11) H(13) 108.7 no
C(12) C(11) H(12) 108.7 no
C(12) C(11) H(13) 108.7 no
H(12) C(11) H(13) 107.6 no
C(11) C(12) H(14) 108.8 no
C(11) C(12) H(15) 108.8 no
C(13) C(12) H(14) 108.8 no
C(13) C(12) H(15) 108.8 no
H(14) C(12) H(15) 107.6 no
C(12) C(13) H(16) 108.9 no
C(12) C(13) H(17) 108.9 no
C(14) C(13) H(16) 108.9 no
C(14) C(13) H(17) 108.9 no
H(16) C(13) H(17) 107.7 no
C(13) C(14) H(18) 108.2 no
C(13) C(14) H(19) 108.2 no
C(15) C(14) H(18) 108.2 no
C(15) C(14) H(19) 108.2 no
H(18) C(14) H(19) 107.4 no
N(2) C(15) H(20) 109.5 no
N(2) C(15) H(21) 109.5 no
C(14) C(15) H(20) 109.5 no
C(14) C(15) H(21) 109.5 no
H(20) C(15) H(21) 108.1 no
C(17) C(18) H(22) 119.2 no
C(19) C(18) H(22) 119.1 no
C(18) C(19) H(23) 119.7 no
C(20) C(19) H(23) 119.7 no
C(19) C(20) H(24) 120.4 no
C(21) C(20) H(24) 120.4 no
C(16) C(21) H(25) 119.1 no
C(20) C(21) H(25) 119.1 no
N(2) C(22) H(26) 116.6 no
C(16) C(22) H(26) 116.6 no
C(24) C(25) H(27) 119.0 no
C(26) C(25) H(27) 119.0 no
C(25) C(26) H(28) 119.6 no
C(27) C(26) H(28) 119.6 no
C(26) C(27) H(29) 120.3 no
C(28) C(27) H(29) 120.3 no
C(23) C(28) H(30) 119.3 no
C(27) C(28) H(30) 119.3 no
N(3) C(29) H(31) 117.2 no
C(23) C(29) H(31) 117.2 no
N(3) C(30) H(32) 109.4 no
N(3) C(30) H(33) 109.4 no
C(31) C(30) H(32) 109.4 no
C(31) C(30) H(33) 109.4 no
H(32) C(30) H(33) 108.0 no
C(30) C(31) H(34) 108.7 no
C(30) C(31) H(35) 108.7 no
C(32) C(31) H(34) 108.7 no
C(32) C(31) H(35) 108.7 no
H(34) C(31) H(35) 107.6 no
C(31) C(32) H(36) 109.1 no
C(31) C(32) H(37) 109.1 no
C(33) C(32) H(36) 109.1 no
C(33) C(32) H(37) 109.1 no
H(36) C(32) H(37) 107.8 no
C(32) C(33) H(38) 108.8 no
C(32) C(33) H(39) 108.8 no
C(34) C(33) H(38) 108.8 no
C(34) C(33) H(39) 108.8 no
H(38) C(33) H(39) 107.7 no
C(33) C(34) H(40) 108.6 no
C(33) C(34) H(41) 108.6 no
C(35) C(34) H(40) 108.5 no
C(35) C(34) H(41) 108.5 no
H(40) C(34) H(41) 107.5 no
C(34) C(35) H(42) 109.0 no
C(34) C(35) H(43) 109.1 no
C(36) C(35) H(42) 109.0 no
C(36) C(35) H(43) 109.0 no
H(42) C(35) H(43) 107.8 no
C(35) C(36) H(44) 108.1 no
C(35) C(36) H(45) 108.1 no
C(37) C(36) H(44) 108.2 no
C(37) C(36) H(45) 108.2 no
H(44) C(36) H(45) 107.3 no
N(4) C(37) H(46) 108.8 no
N(4) C(37) H(47) 108.7 no
C(36) C(37) H(46) 108.8 no
C(36) C(37) H(47) 108.7 no
H(46) C(37) H(47) 107.6 no
C(39) C(40) H(48) 119.7 no
C(41) C(40) H(48) 119.8 no
C(40) C(41) H(49) 119.9 no
C(42) C(41) H(49) 119.9 no
C(41) C(42) H(50) 120.1 no
C(43) C(42) H(50) 120.1 no
C(38) C(43) H(51) 119.0 no
C(42) C(43) H(51) 119.0 no
N(4) C(44) H(52) 116.1 no
C(38) C(44) H(52) 116.1 no

loop_
_geom_bond_atom_site_label_1
_geom_bond_atom_site_label_2
_geom_bond_distance
_geom_bond_publ_flag
Pt(1) O(1) 2.006(4) yes
Pt(1) O(2) 2.008(4) yes
Pt(1) N(1) 1.998(5) yes
Pt(1) N(2) 2.021(5) yes
Pt(2) O(3) 2.018(6) yes
Pt(2) O(4) 2.002(6) yes
Pt(2) N(3) 2.017(8) yes
Pt(2) N(4) 2.024(8) yes
O(1) C(2) 1.327(7) yes
O(2) C(17) 1.333(8) yes
O(3) C(24) 1.324(9) yes
O(4) C(39) 1.342(12) yes
N(1) C(7) 1.308(8) yes
N(1) C(8) 1.491(12) yes
N(2) C(15) 1.489(10) yes
N(2) C(22) 1.292(8) yes
N(3) C(29) 1.295(9) yes
N(3) C(30) 1.490(12) yes
N(4) C(37) 1.482(12) yes
N(4) C(44) 1.287(13) yes
C(1) C(2) 1.416(11) yes
C(1) C(6) 1.425(9) yes
C(1) C(7) 1.439(12) yes
C(2) C(3) 1.421(12) yes
C(3) C(4) 1.388(9) yes
C(4) C(5) 1.380(12) yes
C(5) C(6) 1.383(13) yes
C(8) C(9) 1.533(15) yes
C(9) C(10) 1.525(12) yes
C(10) C(11) 1.527(12) yes
C(11) C(12) 1.532(11) yes
C(12) C(13) 1.545(12) yes
C(13) C(14) 1.527(13) yes
C(14) C(15) 1.533(13) yes
C(16) C(17) 1.427(11) yes
C(16) C(21) 1.421(9) yes
C(16) C(22) 1.434(12) yes
C(17) C(18) 1.399(12) yes
C(18) C(19) 1.390(10) yes
C(19) C(20) 1.389(13) yes
C(20) C(21) 1.368(12) yes
C(23) C(24) 1.438(15) yes
C(23) C(28) 1.414(10) yes
C(23) C(29) 1.450(13) yes
C(24) C(25) 1.400(13) yes
C(25) C(26) 1.381(11) yes
C(26) C(27) 1.385(18) yes
C(27) C(28) 1.373(16) yes
C(30) C(31) 1.545(8) yes
C(31) C(32) 1.535(12) yes
C(32) C(33) 1.535(9) yes
C(33) C(34) 1.547(15) yes
C(34) C(35) 1.542(14) yes
C(35) C(36) 1.547(15) yes
C(36) C(37) 1.554(10) yes
C(38) C(39) 1.429(15) yes
C(38) C(43) 1.403(16) yes
C(38) C(44) 1.431(14) yes
C(39) C(40) 1.390(14) yes
C(40) C(41) 1.403(16) yes
C(41) C(42) 1.39(2) yes
C(42) C(43) 1.365(18) yes
C(3) H(1) 0.950 no
C(4) H(2) 0.950 no
C(5) H(3) 0.950 no
C(6) H(4) 0.950 no
C(7) H(5) 0.950 no
C(8) H(6) 0.990 no
C(8) H(7) 0.990 no
C(9) H(8) 0.990 no
C(9) H(9) 0.990 no
C(10) H(10) 0.990 no
C(10) H(11) 0.990 no
C(11) H(12) 0.990 no
C(11) H(13) 0.990 no
C(12) H(14) 0.990 no
C(12) H(15) 0.990 no
C(13) H(16) 0.990 no
C(13) H(17) 0.990 no
C(14) H(18) 0.990 no
C(14) H(19) 0.990 no
C(15) H(20) 0.990 no
C(15) H(21) 0.990 no
C(18) H(22) 0.950 no
C(19) H(23) 0.950 no
C(20) H(24) 0.950 no
C(21) H(25) 0.950 no
C(22) H(26) 0.950 no
C(25) H(27) 0.950 no
C(26) H(28) 0.950 no
C(27) H(29) 0.950 no
C(28) H(30) 0.950 no
C(29) H(31) 0.950 no
C(30) H(32) 0.990 no
C(30) H(33) 0.990 no
C(31) H(34) 0.990 no
C(31) H(35) 0.990 no
C(32) H(36) 0.990 no
C(32) H(37) 0.990 no
C(33) H(38) 0.990 no
C(33) H(39) 0.990 no
C(34) H(40) 0.990 no
C(34) H(41) 0.990 no
C(35) H(42) 0.990 no
C(35) H(43) 0.990 no
C(36) H(44) 0.990 no
C(36) H(45) 0.990 no
C(37) H(46) 0.990 no
C(37) H(47) 0.990 no
C(40) H(48) 0.950 no
C(41) H(49) 0.950 no
C(42) H(50) 0.950 no
C(43) H(51) 0.950 no
C(44) H(52) 0.950 no

loop_
_geom_contact_atom_site_label_1
_geom_contact_atom_site_label_2
_geom_contact_distance
_geom_contact_site_symmetry_2
Pt(1) C(1) 3.295(5) .
Pt(1) C(2) 2.929(6) .
Pt(1) C(7) 2.934(6) .
Pt(1) C(8) 3.023(9) .
Pt(1) C(10) 3.516(11) .
Pt(1) C(13) 3.538(9) .
Pt(1) C(14) 3.246(8) .
Pt(1) C(15) 3.016(7) .
Pt(1) C(16) 3.297(5) .
Pt(1) C(17) 2.928(6) .
Pt(1) C(22) 2.933(6) .
Pt(2) C(23) 3.308(7) .
Pt(2) C(24) 2.949(8) .
Pt(2) C(29) 2.945(9) .
Pt(2) C(30) 3.001(10) .
Pt(2) C(31) 3.254(9) .
Pt(2) C(32) 3.559(9) .
Pt(2) C(34) 3.597(6) .
Pt(2) C(35) 3.500(7) .
Pt(2) C(37) 3.023(10) .
Pt(2) C(38) 3.302(10) .
Pt(2) C(39) 2.953(9) .
Pt(2) C(44) 2.924(10) .
O(1) N(1) 2.867(8) .
O(1) N(2) 2.819(6) .
O(1) C(1) 2.432(8) .
O(1) C(3) 2.341(9) .
O(1) C(7) 2.966(9) .
O(1) C(14) 3.040(10) .
O(1) C(15) 2.922(8) .
O(1) C(31) 3.573(11) 3_557
O(2) N(1) 2.831(5) .
O(2) N(2) 2.865(8) .
O(2) C(4) 3.581(11) 6_557
O(2) C(8) 2.950(8) .
O(2) C(10) 3.554(12) 7_547
O(2) C(16) 2.432(8) .
O(2) C(18) 2.349(9) .
O(2) C(22) 2.949(10) .
O(3) N(3) 2.873(11) .
O(3) N(4) 2.851(9) .
O(3) C(23) 2.439(10) .
O(3) C(25) 2.346(9) .
O(3) C(29) 2.967(12) .
O(3) C(35) 3.444(7) .
O(3) C(37) 2.936(10) .
O(3) C(37) 3.507(13) 2_556
O(4) N(3) 2.807(9) .
O(4) N(4) 2.882(11) .
O(4) C(30) 2.915(12) .
O(4) C(31) 3.111(11) .
O(4) C(38) 2.440(13) .
O(4) C(40) 2.336(11) .
O(4) C(44) 2.960(13) .
N(1) O(1) 2.867(8) .
N(1) O(2) 2.831(5) .
N(1) C(1) 2.445(10) .
N(1) C(2) 3.001(10) .
N(1) C(3) 3.573(12) 6_557
N(1) C(4) 3.542(11) 6_557
N(1) C(9) 2.507(13) .
N(1) C(10) 3.142(13) .
N(1) C(11) 3.570(13) .
N(2) O(1) 2.819(6) .
N(2) O(2) 2.865(8) .
N(2) C(13) 2.980(13) .
N(2) C(14) 2.488(11) .
N(2) C(16) 2.438(8) .
N(2) C(17) 3.011(10) .
N(3) O(3) 2.873(11) .
N(3) O(4) 2.807(9) .
N(3) C(23) 2.443(10) .
N(3) C(24) 3.020(12) .
N(3) C(31) 2.505(8) .
N(3) C(32) 2.967(8) .
N(4) O(3) 2.851(9) .
N(4) O(4) 2.882(11) .
N(4) C(35) 3.226(11) .
N(4) C(36) 2.547(10) .
N(4) C(38) 2.441(13) .
N(4) C(39) 3.029(13) .
C(1) Pt(1) 3.295(5) .
C(1) O(1) 2.432(8) .
C(1) N(1) 2.445(10) .
C(1) C(3) 2.435(12) .
C(1) C(4) 2.799(12) .
C(1) C(5) 2.445(11) .
C(2) Pt(1) 2.929(6) .
C(2) N(1) 3.001(10) .
C(2) C(4) 2.439(10) .
C(2) C(5) 2.828(9) .
C(2) C(6) 2.448(9) .
C(2) C(7) 2.511(12) .
C(3) O(1) 2.341(9) .
C(3) N(1) 3.573(12) 6_547
C(3) C(1) 2.435(12) .
C(3) C(5) 2.413(10) .
C(3) C(6) 2.782(11) .
C(3) C(7) 3.513(13) 6_547
C(4) O(2) 3.581(11) 6_547
C(4) N(1) 3.542(11) 6_547
C(4) C(1) 2.799(12) .
C(4) C(2) 2.439(10) .
C(4) C(6) 2.386(13) .
C(5) C(1) 2.445(11) .
C(5) C(2) 2.828(9) .
C(5) C(3) 2.413(10) .
C(6) C(2) 2.448(9) .
C(6) C(3) 2.782(11) .
C(6) C(4) 2.386(13) .
C(6) C(7) 2.449(12) .
C(7) Pt(1) 2.934(6) .
C(7) O(1) 2.966(9) .
C(7) C(2) 2.511(12) .
C(7) C(3) 3.513(13) 6_557
C(7) C(6) 2.449(12) .
C(7) C(8) 2.382(12) .
C(7) C(9) 3.222(14) .
C(8) Pt(1) 3.023(9) .
C(8) O(2) 2.950(8) .
C(8) C(7) 2.382(12) .
C(8) C(10) 2.608(14) .
C(8) C(11) 3.595(13) .
C(9) N(1) 2.507(13) .
C(9) C(7) 3.222(14) .
C(9) C(11) 2.589(13) .
C(10) Pt(1) 3.516(11) .
C(10) O(2) 3.554(12) 7_547
C(10) N(1) 3.142(13) .
C(10) C(8) 2.608(14) .
C(10) C(10) 3.492(10) 7_547
C(10) C(12) 2.569(13) .
C(10) C(13) 3.256(12) .
C(11) N(1) 3.570(13) .
C(11) C(8) 3.595(13) .
C(11) C(9) 2.589(13) .
C(11) C(13) 2.580(10) .
C(11) C(14) 3.224(12) .
C(12) C(10) 2.569(13) .
C(12) C(14) 2.567(14) .
C(13) Pt(1) 3.538(9) .
C(13) N(2) 2.980(13) .
C(13) C(10) 3.256(12) .
C(13) C(11) 2.580(10) .
C(13) C(15) 2.599(15) .
C(14) Pt(1) 3.246(8) .
C(14) O(1) 3.040(10) .
C(14) N(2) 2.488(11) .
C(14) C(11) 3.224(12) .
C(14) C(12) 2.567(14) .
C(14) C(22) 3.511(11) .
C(15) Pt(1) 3.016(7) .
C(15) O(1) 2.922(8) .
C(15) C(13) 2.599(15) .
C(15) C(22) 2.396(11) .
C(16) Pt(1) 3.297(5) .
C(16) O(2) 2.432(8) .
C(16) N(2) 2.438(8) .
C(16) C(18) 2.419(12) .
C(16) C(19) 2.796(12) .
C(16) C(20) 2.437(10) .
C(17) Pt(1) 2.928(6) .
C(17) N(2) 3.011(10) .
C(17) C(19) 2.435(11) .
C(17) C(20) 2.831(10) .
C(17) C(21) 2.451(10) .
C(17) C(22) 2.516(12) .
C(18) O(2) 2.349(9) .
C(18) C(16) 2.419(12) .
C(18) C(20) 2.413(11) .
C(18) C(21) 2.764(12) .
C(19) C(16) 2.796(12) .
C(19) C(17) 2.435(11) .
C(19) C(21) 2.378(13) .
C(20) C(16) 2.437(10) .
C(20) C(17) 2.831(10) .
C(20) C(18) 2.413(11) .
C(21) C(17) 2.451(10) .
C(21) C(18) 2.764(12) .
C(21) C(19) 2.378(13) .
C(21) C(22) 2.448(10) .
C(22) Pt(1) 2.933(6) .
C(22) O(2) 2.949(10) .
C(22) C(14) 3.511(11) .
C(22) C(15) 2.396(11) .
C(22) C(17) 2.516(12) .
C(22) C(21) 2.448(10) .
C(22) C(30) 3.573(14) 3_557
C(23) Pt(2) 3.308(7) .
C(23) O(3) 2.439(10) .
C(23) N(3) 2.443(10) .
C(23) C(25) 2.423(16) .
C(23) C(26) 2.791(14) .
C(23) C(27) 2.431(12) .
C(24) Pt(2) 2.949(8) .
C(24) N(3) 3.020(12) .
C(24) C(26) 2.432(11) .
C(24) C(27) 2.832(11) .
C(24) C(28) 2.459(13) .
C(24) C(29) 2.536(15) .
C(25) O(3) 2.346(9) .
C(25) C(23) 2.423(16) .
C(25) C(27) 2.405(15) .
C(25) C(28) 2.766(16) .
C(26) C(23) 2.791(14) .
C(26) C(24) 2.432(11) .
C(26) C(28) 2.381(17) .
C(27) C(23) 2.431(12) .
C(27) C(24) 2.832(11) .
C(27) C(25) 2.405(15) .
C(28) C(24) 2.459(13) .
C(28) C(25) 2.766(16) .
C(28) C(26) 2.381(17) .
C(28) C(29) 2.449(11) .
C(29) Pt(2) 2.945(9) .
C(29) O(3) 2.967(12) .
C(29) C(24) 2.536(15) .
C(29) C(28) 2.449(11) .
C(29) C(30) 2.387(11) .
C(29) C(31) 3.478(9) .
C(29) C(32) 3.580(8) .
C(30) Pt(2) 3.001(10) .
C(30) O(4) 2.915(12) .
C(30) C(22) 3.573(14) 3_557
C(30) C(29) 2.387(11) .
C(30) C(32) 2.588(10) .
C(31) Pt(2) 3.254(9) .
C(31) O(1) 3.573(11) 3_557
C(31) O(4) 3.111(11) .
C(31) N(3) 2.505(8) .
C(31) C(29) 3.478(9) .
C(31) C(33) 2.553(11) .
C(31) C(34) 3.185(12) .
C(32) Pt(2) 3.559(9) .
C(32) N(3) 2.967(8) .
C(32) C(29) 3.580(8) .
C(32) C(30) 2.588(10) .
C(32) C(34) 2.585(13) .
C(32) C(35) 3.319(15) .
C(33) C(31) 2.553(11) .
C(33) C(35) 2.604(16) .
C(34) Pt(2) 3.597(6) .
C(34) C(31) 3.185(12) .
C(34) C(32) 2.585(13) .
C(34) C(36) 2.572(15) .
C(34) C(37) 3.596(14) .
C(35) Pt(2) 3.500(7) .
C(35) O(3) 3.444(7) .
C(35) N(4) 3.226(11) .
C(35) C(32) 3.319(15) .
C(35) C(33) 2.604(16) .
C(35) C(37) 2.638(14) .
C(36) N(4) 2.547(10) .
C(36) C(34) 2.572(15) .
C(36) C(44) 3.326(13) .
C(37) Pt(2) 3.023(10) .
C(37) O(3) 2.936(10) .
C(37) O(3) 3.507(13) 2_556
C(37) C(34) 3.596(14) .
C(37) C(35) 2.638(14) .
C(37) C(44) 2.387(14) .
C(38) Pt(2) 3.302(10) .
C(38) O(4) 2.440(13) .
C(38) N(4) 2.441(13) .
C(38) C(40) 2.431(15) .
C(38) C(41) 2.798(15) .
C(38) C(42) 2.422(16) .
C(39) Pt(2) 2.953(9) .
C(39) N(4) 3.029(13) .
C(39) C(41) 2.425(14) .
C(39) C(42) 2.807(17) .
C(39) C(43) 2.432(17) .
C(39) C(44) 2.520(15) .
C(40) O(4) 2.336(11) .
C(40) C(38) 2.431(15) .
C(40) C(42) 2.419(18) .
C(40) C(43) 2.771(18) .
C(41) C(38) 2.798(15) .
C(41) C(39) 2.425(14) .
C(41) C(43) 2.381(18) .
C(42) C(38) 2.422(16) .
C(42) C(39) 2.807(17) .
C(42) C(40) 2.419(18) .
C(43) C(39) 2.432(17) .
C(43) C(40) 2.771(18) .
C(43) C(41) 2.381(18) .
C(43) C(43) 3.365(13) 2_556
C(43) C(44) 2.428(16) .
C(44) Pt(2) 2.924(10) .
C(44) O(4) 2.960(13) .
C(44) C(36) 3.326(13) .
C(44) C(37) 2.387(14) .
C(44) C(39) 2.520(15) .
C(44) C(43) 2.428(16) .
C(44) C(44) 3.559(11) 2_556
Pt(1) H(2) 3.394 6_557
Pt(1) H(7) 3.019 .
Pt(1) H(11) 2.939 .
Pt(1) H(12) 3.039 .
Pt(1) H(16) 2.986 .
Pt(1) H(18) 2.894 .
Pt(1) H(21) 3.287 .
Pt(1) H(34) 3.211 3_557
Pt(1) H(36) 3.466 3_557
Pt(2) H(24) 3.107 1_565
Pt(2) H(25) 3.088 1_565
Pt(2) H(32) 3.257 .
Pt(2) H(35) 2.898 .
Pt(2) H(37) 3.024 .
Pt(2) H(41) 2.959 .
Pt(2) H(43) 2.942 .
Pt(2) H(46) 3.031 .
Pt(2) H(47) 3.600 2_556
O(1) H(1) 2.516 .
O(1) H(12) 3.134 .
O(1) H(18) 2.339 .
O(1) H(21) 2.620 .
O(1) H(34) 2.597 3_557
O(1) H(39) 3.016 8_545
O(2) H(2) 2.631 6_557
O(2) H(7) 2.298 .
O(2) H(8) 3.485 7_547
O(2) H(10) 2.590 7_547
O(2) H(11) 2.768 .
O(2) H(16) 3.334 .
O(2) H(22) 2.523 .
O(3) H(25) 3.156 1_565
O(3) H(27) 2.522 .
O(3) H(37) 3.257 .
O(3) H(43) 2.568 .
O(3) H(46) 2.295 .
O(3) H(46) 3.225 2_556
O(3) H(47) 2.850 2_556
O(3) H(49) 3.526 1_545
O(4) H(5) 2.860 8_454
O(4) H(9) 3.543 8_454
O(4) H(24) 2.696 1_565
O(4) H(32) 2.575 .
O(4) H(35) 2.448 .
O(4) H(41) 3.200 .
O(4) H(48) 2.508 .
N(1) H(1) 3.035 6_557
N(1) H(2) 2.956 6_557
N(1) H(5) 1.936 .
N(1) H(6) 2.043 .
N(1) H(7) 2.043 .
N(1) H(8) 3.337 .
N(1) H(9) 2.677 .
N(1) H(11) 3.008 .
N(1) H(12) 2.989 .
N(2) H(16) 2.525 .
N(2) H(17) 3.476 .
N(2) H(18) 2.761 .
N(2) H(19) 3.323 .
N(2) H(20) 2.045 .
N(2) H(21) 2.045 .
N(2) H(26) 1.916 .
N(2) H(33) 2.933 3_557
N(2) H(34) 3.359 3_557
N(3) H(24) 3.591 1_565
N(3) H(25) 3.341 1_565
N(3) H(30) 3.530 3_567
N(3) H(31) 1.925 .
N(3) H(32) 2.044 .
N(3) H(33) 2.044 .
N(3) H(34) 3.340 .
N(3) H(35) 2.781 .
N(3) H(36) 3.480 .
N(3) H(37) 2.494 .
N(4) H(41) 3.036 .
N(4) H(43) 3.092 .
N(4) H(44) 2.708 .
N(4) H(45) 3.363 .
N(4) H(46) 2.030 .
N(4) H(46) 3.591 2_556
N(4) H(47) 2.030 .
N(4) H(47) 3.344 2_556
N(4) H(52) 1.906 .
C(1) H(1) 3.295 .
C(1) H(1) 3.124 6_557
C(1) H(3) 3.303 .
C(1) H(4) 2.065 .
C(1) H(5) 2.054 .
C(1) H(38) 3.281 3_557
C(1) H(48) 3.310 8_555
C(2) H(1) 2.064 .
C(2) H(2) 3.293 .
C(2) H(4) 3.304 .
C(2) H(5) 3.322 .
C(2) H(18) 3.432 .
C(2) H(34) 2.837 3_557
C(2) H(38) 3.237 3_557
C(2) H(39) 3.298 8_545
C(3) H(2) 2.030 .
C(3) H(3) 3.268 .
C(3) H(5) 3.596 6_547
C(3) H(34) 3.101 3_557
C(3) H(36) 2.906 8_545
C(3) H(38) 3.219 3_557
C(3) H(39) 3.102 8_545
C(4) H(1) 2.034 .
C(4) H(3) 2.032 .
C(4) H(4) 3.242 .
C(4) H(6) 3.432 6_547
C(4) H(7) 3.287 6_547
C(4) H(22) 3.455 6_547
C(4) H(36) 3.197 8_545
C(4) H(38) 3.181 3_557
C(5) H(1) 3.264 .
C(5) H(2) 2.022 .
C(5) H(4) 2.027 .
C(5) H(21) 3.172 6_557
C(5) H(22) 3.413 6_547
C(5) H(29) 2.939 6_547
C(5) H(38) 3.196 3_557
C(6) H(1) 3.503 6_557
C(6) H(2) 3.242 .
C(6) H(3) 2.035 .
C(6) H(5) 2.579 .
C(6) H(21) 2.985 6_557
C(6) H(29) 3.169 6_547
C(6) H(38) 3.261 3_557
C(6) H(48) 3.030 8_555
C(7) H(1) 2.790 6_557
C(7) H(4) 2.597 .
C(7) H(6) 2.478 .
C(7) H(7) 3.145 .
C(7) H(9) 2.997 .
C(7) H(12) 3.480 .
C(7) H(35) 3.263 8_555
C(7) H(48) 3.423 8_555
C(8) H(2) 3.056 6_557
C(8) H(5) 2.458 .
C(8) H(8) 2.066 .
C(8) H(9) 2.066 .
C(8) H(10) 3.316 .
C(8) H(10) 3.363 7_547
C(8) H(11) 2.596 .
C(8) H(12) 3.399 .
C(8) H(40) 3.264 8_555
C(8) H(41) 3.155 8_555
C(9) H(5) 3.213 .
C(9) H(6) 2.080 .
C(9) H(7) 2.080 .
C(9) H(10) 2.063 .
C(9) H(10) 3.503 7_547
C(9) H(11) 2.063 .
C(9) H(11) 3.268 7_547
C(9) H(12) 2.744 .
C(9) H(13) 2.818 .
C(9) H(41) 3.524 8_555
C(10) H(6) 3.429 .
C(10) H(7) 2.801 .
C(10) H(7) 3.289 7_547
C(10) H(8) 2.060 .
C(10) H(9) 2.060 .
C(10) H(10) 3.232 7_547
C(10) H(11) 2.975 7_547
C(10) H(12) 2.069 .
C(10) H(13) 2.069 .
C(10) H(14) 3.387 .
C(10) H(15) 2.683 .
C(10) H(16) 2.900 .
C(11) H(8) 3.296 .
C(11) H(9) 2.568 .
C(11) H(10) 2.064 .
C(11) H(11) 2.064 .
C(11) H(14) 2.074 .
C(11) H(15) 2.074 .
C(11) H(16) 2.706 .
C(11) H(17) 3.403 .
C(11) H(18) 2.803 .
C(11) H(42) 3.477 8_545
C(12) H(10) 2.783 .
C(12) H(11) 2.707 .
C(12) H(12) 2.073 .
C(12) H(13) 2.074 .
C(12) H(16) 2.088 .
C(12) H(17) 2.088 .
C(12) H(17) 3.126 7_537
C(12) H(18) 2.605 .
C(12) H(19) 2.891 .
C(12) H(19) 2.902 7_537
C(12) H(42) 3.341 8_545
C(13) H(11) 2.898 .
C(13) H(12) 2.688 .
C(13) H(13) 3.400 .
C(13) H(14) 2.086 .
C(13) H(14) 3.225 7_537
C(13) H(15) 2.086 .
C(13) H(17) 3.056 7_537
C(13) H(18) 2.064 .
C(13) H(19) 2.063 .
C(13) H(19) 2.950 7_537
C(13) H(20) 2.889 .
C(13) H(21) 3.424 .
C(13) H(40) 3.326 2_546
C(13) H(44) 3.384 2_546
C(14) H(12) 2.846 .
C(14) H(14) 2.690 .
C(14) H(14) 3.251 7_537
C(14) H(15) 3.391 .
C(14) H(15) 3.461 7_537
C(14) H(16) 2.072 .
C(14) H(17) 2.072 .
C(14) H(17) 3.012 7_537
C(14) H(20) 2.084 .
C(14) H(21) 2.084 .
C(14) H(39) 3.239 8_545
C(14) H(40) 3.438 8_545
C(14) H(42) 3.460 8_545
C(15) H(3) 3.478 6_547
C(15) H(4) 3.483 6_547
C(15) H(16) 2.670 .
C(15) H(17) 2.943 .
C(15) H(18) 2.069 .
C(15) H(19) 2.069 .
C(15) H(26) 2.482 .
C(16) H(22) 3.280 .
C(16) H(24) 3.294 .
C(16) H(25) 2.058 .
C(16) H(26) 2.045 .
C(16) H(31) 3.306 3_557
C(16) H(33) 2.851 3_557
C(16) H(52) 3.438 2_546
C(17) H(2) 3.137 6_557
C(17) H(7) 3.496 .
C(17) H(10) 3.127 7_547
C(17) H(22) 2.038 .
C(17) H(23) 3.286 .
C(17) H(25) 3.307 .
C(17) H(26) 3.324 .
C(17) H(33) 3.530 3_557
C(18) H(2) 3.199 6_557
C(18) H(3) 3.496 6_557
C(18) H(10) 3.268 7_547
C(18) H(23) 2.035 .
C(18) H(24) 3.271 .
C(18) H(28) 3.293 .
C(18) H(51) 3.439 2_546
C(19) H(22) 2.030 .
C(19) H(24) 2.041 .
C(19) H(25) 3.234 .
C(19) H(28) 3.235 .
C(19) H(51) 2.891 2_546
C(19) H(52) 3.459 2_546
C(20) H(22) 3.263 .
C(20) H(23) 2.035 .
C(20) H(25) 2.009 .
C(20) H(30) 3.185 3_557
C(20) H(31) 3.149 3_557
C(20) H(51) 3.273 2_546
C(20) H(52) 3.050 2_546
C(21) H(23) 3.235 .
C(21) H(24) 2.022 .
C(21) H(26) 2.576 .
C(21) H(31) 2.916 3_557
C(21) H(33) 3.304 3_557
C(21) H(47) 3.127 2_546
C(21) H(52) 2.989 2_546
C(22) H(16) 3.083 .
C(22) H(20) 2.453 .
C(22) H(21) 2.988 .
C(22) H(25) 2.594 .
C(22) H(33) 2.707 3_557
C(22) H(44) 3.318 2_546
C(22) H(45) 3.428 2_546
C(23) H(25) 2.945 1_565
C(23) H(27) 3.286 .
C(23) H(29) 3.288 .
C(23) H(30) 2.053 .
C(23) H(31) 2.065 .
C(24) H(25) 2.943 1_565
C(24) H(26) 3.481 1_565
C(24) H(27) 2.038 .
C(24) H(28) 3.282 .
C(24) H(30) 3.315 .
C(24) H(31) 3.340 .
C(24) H(46) 3.468 .
C(24) H(47) 3.177 2_556
C(24) H(49) 3.549 1_545
C(25) H(26) 3.238 1_565
C(25) H(28) 2.026 .
C(25) H(29) 3.262 .
C(25) H(45) 3.086 2_556
C(25) H(46) 3.463 2_556
C(25) H(47) 3.233 2_556
C(26) H(3) 3.396 6_557
C(26) H(20) 3.245 1_565
C(26) H(22) 3.534 .
C(26) H(23) 2.977 .
C(26) H(26) 3.188 1_565
C(26) H(27) 2.021 .
C(26) H(29) 2.037 .
C(26) H(30) 3.237 .
C(26) H(45) 3.516 2_556
C(27) H(3) 3.113 6_557
C(27) H(4) 3.570 6_557
C(27) H(20) 3.539 1_565
C(27) H(23) 3.563 .
C(27) H(26) 3.360 1_565
C(27) H(27) 3.255 .
C(27) H(28) 2.030 .
C(27) H(30) 2.016 .
C(27) H(32) 3.410 3_567
C(28) H(28) 3.237 .
C(28) H(29) 2.026 .
C(28) H(31) 2.583 .
C(28) H(32) 3.140 3_567
C(29) H(25) 3.319 1_565
C(29) H(30) 2.591 .
C(29) H(32) 3.014 .
C(29) H(33) 2.432 .
C(29) H(37) 2.934 .
C(30) H(4) 3.489 8_454
C(30) H(30) 3.478 3_567
C(30) H(31) 2.477 .
C(30) H(34) 2.084 .
C(30) H(35) 2.084 .
C(30) H(36) 2.943 .
C(30) H(37) 2.641 .
C(31) H(4) 3.532 8_454
C(31) H(5) 3.137 8_454
C(31) H(32) 2.093 .
C(31) H(33) 2.093 .
C(31) H(36) 2.081 .
C(31) H(37) 2.081 .
C(31) H(38) 2.690 .
C(31) H(39) 3.386 .
C(31) H(41) 2.780 .
C(32) H(1) 3.229 8_444
C(32) H(32) 3.419 .
C(32) H(33) 2.870 .
C(32) H(34) 2.076 .
C(32) H(35) 2.076 .
C(32) H(38) 2.077 .
C(32) H(39) 2.077 .
C(32) H(40) 3.394 .
C(32) H(41) 2.673 .
C(32) H(43) 3.006 .
C(33) H(1) 3.185 8_444
C(33) H(6) 3.385 8_454
C(33) H(18) 3.386 8_444
C(33) H(19) 3.456 8_444
C(33) H(34) 2.899 .
C(33) H(35) 2.589 .
C(33) H(36) 2.081 .
C(33) H(37) 2.081 .
C(33) H(40) 2.085 .
C(33) H(41) 2.085 .
C(33) H(42) 2.826 .
C(33) H(43) 2.766 .
C(34) H(6) 2.767 8_454
C(34) H(17) 3.433 2_566
C(34) H(19) 3.283 8_444
C(34) H(35) 2.747 .
C(34) H(36) 3.415 .
C(34) H(37) 2.728 .
C(34) H(38) 2.088 .
C(34) H(39) 2.088 .
C(34) H(42) 2.087 .
C(34) H(43) 2.087 .
C(34) H(44) 2.525 .
C(34) H(45) 3.285 .
C(35) H(14) 3.421 8_444
C(35) H(17) 3.468 2_566
C(35) H(37) 2.988 .
C(35) H(38) 3.411 .
C(35) H(39) 2.697 .
C(35) H(40) 2.081 .
C(35) H(41) 2.081 .
C(35) H(44) 2.080 .
C(35) H(45) 2.080 .
C(35) H(46) 2.804 .
C(35) H(47) 3.454 .
C(36) H(17) 3.358 2_566
C(36) H(26) 3.336 2_566
C(36) H(27) 3.336 2_556
C(36) H(40) 2.776 .
C(36) H(41) 2.715 .
C(36) H(42) 2.091 .
C(36) H(43) 2.091 .
C(36) H(46) 2.094 .
C(36) H(47) 2.094 .
C(36) H(52) 3.361 .
C(37) H(27) 3.187 2_556
C(37) H(41) 3.379 .
C(37) H(42) 3.352 .
C(37) H(43) 2.629 .
C(37) H(44) 2.087 .
C(37) H(45) 2.087 .
C(37) H(46) 3.106 2_556
C(37) H(47) 3.536 2_556
C(37) H(52) 2.467 .
C(38) H(9) 2.823 8_454
C(38) H(24) 3.365 1_565
C(38) H(48) 3.292 .
C(38) H(50) 3.276 .
C(38) H(51) 2.041 .
C(38) H(51) 3.505 2_556
C(38) H(52) 2.036 .
C(39) H(5) 3.154 8_454
C(39) H(9) 2.991 8_454
C(39) H(24) 2.743 1_565
C(39) H(35) 3.562 .
C(39) H(48) 2.036 .
C(39) H(49) 3.279 .
C(39) H(51) 3.290 .
C(39) H(52) 3.327 .
C(40) H(5) 3.251 8_454
C(40) H(9) 3.463 8_454
C(40) H(24) 3.150 1_565
C(40) H(49) 2.049 .
C(40) H(50) 3.278 .
C(41) H(48) 2.048 .
C(41) H(50) 2.037 .
C(41) H(51) 3.235 .
C(42) H(13) 3.061 8_454
C(42) H(48) 3.273 .
C(42) H(49) 2.035 .
C(42) H(51) 2.006 .
C(42) H(51) 3.506 2_556
C(43) H(9) 3.152 8_454
C(43) H(13) 3.201 8_454
C(43) H(49) 3.237 .
C(43) H(50) 2.017 .
C(43) H(51) 3.200 2_556
C(43) H(52) 2.542 .
C(44) H(8) 3.574 8_454
C(44) H(9) 3.237 8_454
C(44) H(44) 3.135 .
C(44) H(46) 3.116 .
C(44) H(47) 2.475 .
C(44) H(51) 2.571 .
C(44) H(52) 3.550 2_556
H(1) O(1) 2.516 .
H(1) N(1) 3.035 6_547
H(1) C(1) 3.295 .
H(1) C(1) 3.124 6_547
H(1) C(2) 2.064 .
H(1) C(4) 2.034 .
H(1) C(5) 3.264 .
H(1) C(6) 3.503 6_547
H(1) C(7) 2.790 6_547
H(1) C(32) 3.229 8_545
H(1) C(33) 3.185 8_545
H(1) H(2) 2.324 .
H(1) H(4) 3.461 6_547
H(1) H(5) 2.998 6_547
H(1) H(6) 3.530 6_547
H(1) H(34) 3.088 3_557
H(1) H(36) 2.483 8_545
H(1) H(38) 3.158 8_545
H(1) H(39) 2.697 8_545
H(2) Pt(1) 3.394 6_547
H(2) O(2) 2.631 6_547
H(2) N(1) 2.956 6_547
H(2) C(2) 3.293 .
H(2) C(3) 2.030 .
H(2) C(5) 2.022 .
H(2) C(6) 3.242 .
H(2) C(8) 3.056 6_547
H(2) C(17) 3.137 6_547
H(2) C(18) 3.199 6_547
H(2) H(1) 2.324 .
H(2) H(3) 2.324 .
H(2) H(6) 3.121 6_547
H(2) H(7) 2.609 6_547
H(2) H(22) 2.840 6_547
H(2) H(36) 3.041 8_545
H(3) C(1) 3.303 .
H(3) C(3) 3.268 .
H(3) C(4) 2.032 .
H(3) C(6) 2.035 .
H(3) C(15) 3.478 6_557
H(3) C(18) 3.496 6_547
H(3) C(26) 3.396 6_547
H(3) C(27) 3.113 6_547
H(3) H(2) 2.324 .
H(3) H(4) 2.330 .
H(3) H(20) 3.132 6_557
H(3) H(21) 2.908 6_557
H(3) H(22) 2.769 6_547
H(3) H(28) 2.953 6_547
H(3) H(29) 2.370 6_547
H(4) C(1) 2.065 .
H(4) C(2) 3.304 .
H(4) C(4) 3.242 .
H(4) C(5) 2.027 .
H(4) C(7) 2.597 .
H(4) C(15) 3.483 6_557
H(4) C(27) 3.570 6_547
H(4) C(30) 3.489 8_555
H(4) C(31) 3.532 8_555
H(4) H(1) 3.461 6_557
H(4) H(3) 2.330 .
H(4) H(5) 2.380 .
H(4) H(21) 2.579 6_557
H(4) H(29) 2.793 6_547
H(4) H(32) 2.719 8_555
H(4) H(34) 3.185 8_555
H(4) H(35) 3.341 8_555
H(4) H(48) 2.895 8_555
H(5) O(4) 2.860 8_555
H(5) N(1) 1.936 .
H(5) C(1) 2.054 .
H(5) C(2) 3.322 .
H(5) C(3) 3.596 6_557
H(5) C(6) 2.579 .
H(5) C(8) 2.458 .
H(5) C(9) 3.213 .
H(5) C(31) 3.137 8_555
H(5) C(39) 3.154 8_555
H(5) C(40) 3.251 8_555
H(5) H(1) 2.998 6_557
H(5) H(4) 2.380 .
H(5) H(6) 2.202 .
H(5) H(7) 3.323 .
H(5) H(9) 2.858 .
H(5) H(32) 3.461 8_555
H(5) H(34) 3.075 8_555
H(5) H(35) 2.376 8_555
H(5) H(41) 3.365 8_555
H(5) H(48) 3.073 8_555
H(6) N(1) 2.043 .
H(6) C(4) 3.432 6_557
H(6) C(7) 2.478 .
H(6) C(9) 2.080 .
H(6) C(10) 3.429 .
H(6) C(33) 3.385 8_555
H(6) C(34) 2.767 8_555
H(6) H(1) 3.530 6_557
H(6) H(2) 3.121 6_557
H(6) H(5) 2.202 .
H(6) H(7) 1.601 .
H(6) H(8) 2.319 .
H(6) H(9) 2.377 .
H(6) H(11) 3.534 .
H(6) H(35) 2.794 8_555
H(6) H(38) 3.029 8_555
H(6) H(40) 2.518 8_555
H(6) H(41) 2.244 8_555
H(7) Pt(1) 3.019 .
H(7) O(2) 2.298 .
H(7) N(1) 2.043 .
H(7) C(4) 3.287 6_557
H(7) C(7) 3.145 .
H(7) C(9) 2.080 .
H(7) C(10) 2.801 .
H(7) C(10) 3.289 7_547
H(7) C(17) 3.496 .
H(7) H(2) 2.609 6_557
H(7) H(5) 3.323 .
H(7) H(6) 1.601 .
H(7) H(8) 2.389 .
H(7) H(9) 2.865 .
H(7) H(10) 3.393 .
H(7) H(10) 2.526 7_547
H(7) H(11) 2.486 .
H(7) H(11) 3.181 7_547
H(7) H(15) 3.052 7_547
H(7) H(22) 3.523 .
H(7) H(40) 3.282 8_555
H(8) O(2) 3.485 7_547
H(8) N(1) 3.337 .
H(8) C(8) 2.066 .
H(8) C(10) 2.060 .
H(8) C(11) 3.296 .
H(8) C(44) 3.574 8_555
H(8) H(6) 2.319 .
H(8) H(7) 2.389 .
H(8) H(9) 1.594 .
H(8) H(10) 2.154 .
H(8) H(10) 3.442 7_547
H(8) H(11) 2.598 .
H(8) H(11) 2.853 7_547
H(8) H(13) 3.387 .
H(8) H(16) 3.038 7_547
H(8) H(40) 3.245 8_555
H(8) H(41) 3.214 8_555
H(8) H(44) 2.923 8_555
H(8) H(52) 3.545 8_555
H(9) O(4) 3.543 8_555
H(9) N(1) 2.677 .
H(9) C(7) 2.997 .
H(9) C(8) 2.066 .
H(9) C(10) 2.060 .
H(9) C(11) 2.568 .
H(9) C(38) 2.823 8_555
H(9) C(39) 2.991 8_555
H(9) C(40) 3.463 8_555
H(9) C(43) 3.152 8_555
H(9) C(44) 3.237 8_555
H(9) H(5) 2.858 .
H(9) H(6) 2.377 .
H(9) H(7) 2.865 .
H(9) H(8) 1.594 .
H(9) H(10) 2.596 .
H(9) H(11) 2.783 .
H(9) H(12) 2.594 .
H(9) H(13) 2.516 .
H(9) H(41) 3.492 8_555
H(9) H(51) 3.555 8_555
H(9) H(52) 3.465 8_555
H(10) O(2) 2.590 7_547
H(10) C(8) 3.316 .
H(10) C(8) 3.363 7_547
H(10) C(9) 2.063 .
H(10) C(9) 3.503 7_547
H(10) C(10) 3.232 7_547
H(10) C(11) 2.064 .
H(10) C(12) 2.783 .
H(10) C(17) 3.127 7_547
H(10) C(18) 3.268 7_547
H(10) H(7) 3.393 .
H(10) H(7) 2.526 7_547
H(10) H(8) 2.154 .
H(10) H(8) 3.442 7_547
H(10) H(9) 2.596 .
H(10) H(10) 3.265 7_547
H(10) H(11) 1.596 .
H(10) H(11) 2.553 7_547
H(10) H(12) 2.857 .
H(10) H(13) 2.340 .
H(10) H(14) 3.587 .
H(10) H(15) 2.538 .
H(10) H(16) 3.339 .
H(10) H(22) 2.960 7_547
H(11) Pt(1) 2.939 .
H(11) O(2) 2.768 .
H(11) N(1) 3.008 .
H(11) C(8) 2.596 .
H(11) C(9) 2.063 .
H(11) C(9) 3.268 7_547
H(11) C(10) 2.975 7_547
H(11) C(11) 2.064 .
H(11) C(12) 2.707 .
H(11) C(13) 2.898 .
H(11) H(6) 3.534 .
H(11) H(7) 2.486 .
H(11) H(7) 3.181 7_547
H(11) H(8) 2.598 .
H(11) H(8) 2.853 7_547
H(11) H(9) 2.783 .
H(11) H(10) 1.596 .
H(11) H(10) 2.553 7_547
H(11) H(11) 2.733 7_547
H(11) H(12) 2.402 .
H(11) H(13) 2.857 .
H(11) H(15) 2.840 .
H(11) H(16) 2.281 .
H(12) Pt(1) 3.039 .
H(12) O(1) 3.134 .
H(12) N(1) 2.989 .
H(12) C(7) 3.480 .
H(12) C(8) 3.399 .
H(12) C(9) 2.744 .
H(12) C(10) 2.069 .
H(12) C(12) 2.073 .
H(12) C(13) 2.688 .
H(12) C(14) 2.846 .
H(12) H(9) 2.594 .
H(12) H(10) 2.857 .
H(12) H(11) 2.402 .
H(12) H(13) 1.598 .
H(12) H(14) 2.442 .
H(12) H(15) 2.861 .
H(12) H(16) 2.817 .
H(12) H(18) 2.180 .
H(12) H(19) 3.456 .
H(12) H(42) 3.153 8_545
H(13) C(9) 2.818 .
H(13) C(10) 2.069 .
H(13) C(12) 2.074 .
H(13) C(13) 3.400 .
H(13) C(42) 3.061 8_555
H(13) C(43) 3.201 8_555
H(13) H(8) 3.387 .
H(13) H(9) 2.516 .
H(13) H(10) 2.340 .
H(13) H(11) 2.857 .
H(13) H(12) 1.598 .
H(13) H(14) 2.275 .
H(13) H(15) 2.443 .
H(13) H(18) 3.490 .
H(13) H(22) 3.219 7_547
H(13) H(42) 3.330 8_545
H(13) H(50) 3.102 8_555
H(13) H(51) 3.310 8_555
H(14) C(10) 3.387 .
H(14) C(11) 2.074 .
H(14) C(13) 2.086 .
H(14) C(13) 3.225 7_537
H(14) C(14) 2.690 .
H(14) C(14) 3.251 7_537
H(14) C(35) 3.421 8_545
H(14) H(10) 3.587 .
H(14) H(12) 2.442 .
H(14) H(13) 2.275 .
H(14) H(15) 1.598 .
H(14) H(16) 2.875 .
H(14) H(17) 2.445 .
H(14) H(17) 2.443 7_537
H(14) H(18) 2.682 .
H(14) H(19) 2.687 .
H(14) H(19) 2.716 7_537
H(14) H(20) 3.024 7_537
H(14) H(42) 2.582 8_545
H(14) H(45) 3.081 8_545
H(15) C(10) 2.683 .
H(15) C(11) 2.074 .
H(15) C(13) 2.086 .
H(15) C(14) 3.391 .
H(15) C(14) 3.461 7_537
H(15) H(7) 3.052 7_547
H(15) H(10) 2.538 .
H(15) H(11) 2.840 .
H(15) H(12) 2.861 .
H(15) H(13) 2.443 .
H(15) H(14) 1.598 .
H(15) H(16) 2.447 .
H(15) H(17) 2.300 .
H(15) H(17) 3.511 7_537
H(15) H(18) 3.555 .
H(15) H(19) 2.604 7_537
H(15) H(20) 3.354 7_537
H(15) H(22) 3.295 7_547
H(15) H(40) 3.139 2_546
H(16) Pt(1) 2.986 .
H(16) O(2) 3.334 .
H(16) N(2) 2.525 .
H(16) C(10) 2.900 .
H(16) C(11) 2.706 .
H(16) C(12) 2.088 .
H(16) C(14) 2.072 .
H(16) C(15) 2.670 .
H(16) C(22) 3.083 .
H(16) H(8) 3.038 7_547
H(16) H(10) 3.339 .
H(16) H(11) 2.281 .
H(16) H(12) 2.817 .
H(16) H(14) 2.875 .
H(16) H(15) 2.447 .
H(16) H(17) 1.599 .
H(16) H(18) 2.495 .
H(16) H(19) 2.842 .
H(16) H(20) 3.003 .
H(16) H(21) 3.567 .
H(16) H(26) 3.476 .
H(16) H(40) 3.320 2_546
H(16) H(44) 2.946 2_546
H(17) N(2) 3.476 .
H(17) C(11) 3.403 .
H(17) C(12) 2.088 .
H(17) C(12) 3.126 7_537
H(17) C(13) 3.056 7_537
H(17) C(14) 2.072 .
H(17) C(14) 3.012 7_537
H(17) C(15) 2.943 .
H(17) C(34) 3.433 2_546
H(17) C(35) 3.468 2_546
H(17) C(36) 3.358 2_546
H(17) H(14) 2.445 .
H(17) H(14) 2.443 7_537
H(17) H(15) 2.300 .
H(17) H(15) 3.511 7_537
H(17) H(16) 1.599 .
H(17) H(17) 2.741 7_537
H(17) H(18) 2.839 .
H(17) H(18) 3.472 7_537
H(17) H(19) 2.265 .
H(17) H(19) 2.242 7_537
H(17) H(20) 2.896 .
H(17) H(40) 2.625 2_546
H(17) H(42) 3.182 2_546
H(17) H(44) 2.891 2_546
H(17) H(45) 3.208 2_546
H(18) Pt(1) 2.894 .
H(18) O(1) 2.339 .
H(18) N(2) 2.761 .
H(18) C(2) 3.432 .
H(18) C(11) 2.803 .
H(18) C(12) 2.605 .
H(18) C(13) 2.064 .
H(18) C(15) 2.069 .
H(18) C(33) 3.386 8_545
H(18) H(12) 2.180 .
H(18) H(13) 3.490 .
H(18) H(14) 2.682 .
H(18) H(15) 3.555 .
H(18) H(16) 2.495 .
H(18) H(17) 2.839 .
H(18) H(17) 3.472 7_537
H(18) H(19) 1.595 .
H(18) H(20) 2.862 .
H(18) H(21) 2.308 .
H(18) H(39) 2.596 8_545
H(18) H(40) 3.381 8_545
H(18) H(42) 2.943 8_545
H(19) N(2) 3.323 .
H(19) C(12) 2.891 .
H(19) C(12) 2.902 7_537
H(19) C(13) 2.063 .
H(19) C(13) 2.950 7_537
H(19) C(15) 2.069 .
H(19) C(33) 3.456 8_545
H(19) C(34) 3.283 8_545
H(19) H(12) 3.456 .
H(19) H(14) 2.687 .
H(19) H(14) 2.716 7_537
H(19) H(15) 2.604 7_537
H(19) H(16) 2.842 .
H(19) H(17) 2.265 .
H(19) H(17) 2.242 7_537
H(19) H(18) 1.595 .
H(19) H(19) 3.578 7_537
H(19) H(20) 2.320 .
H(19) H(21) 2.406 .
H(19) H(38) 3.427 8_545
H(19) H(39) 3.057 8_545
H(19) H(40) 2.616 8_545
H(19) H(42) 3.141 8_545
H(20) N(2) 2.045 .
H(20) C(13) 2.889 .
H(20) C(14) 2.084 .
H(20) C(22) 2.453 .
H(20) C(26) 3.245 1_545
H(20) C(27) 3.539 1_545
H(20) H(3) 3.132 6_547
H(20) H(14) 3.024 7_537
H(20) H(15) 3.354 7_537
H(20) H(16) 3.003 .
H(20) H(17) 2.896 .
H(20) H(18) 2.862 .
H(20) H(19) 2.320 .
H(20) H(21) 1.603 .
H(20) H(26) 2.157 .
H(20) H(28) 3.044 1_545
H(20) H(29) 3.526 1_545
H(20) H(45) 3.080 2_546
H(21) Pt(1) 3.287 .
H(21) O(1) 2.620 .
H(21) N(2) 2.045 .
H(21) C(5) 3.172 6_547
H(21) C(6) 2.985 6_547
H(21) C(13) 3.424 .
H(21) C(14) 2.084 .
H(21) C(22) 2.988 .
H(21) H(3) 2.908 6_547
H(21) H(4) 2.579 6_547
H(21) H(16) 3.567 .
H(21) H(18) 2.308 .
H(21) H(19) 2.406 .
H(21) H(20) 1.603 .
H(21) H(26) 3.062 .
H(21) H(32) 3.582 3_557
H(21) H(34) 3.307 3_557
H(21) H(38) 3.480 8_545
H(21) H(39) 3.334 8_545
H(22) O(2) 2.523 .
H(22) C(4) 3.455 6_557
H(22) C(5) 3.413 6_557
H(22) C(16) 3.280 .
H(22) C(17) 2.038 .
H(22) C(19) 2.030 .
H(22) C(20) 3.263 .
H(22) C(26) 3.534 .
H(22) H(2) 2.840 6_557
H(22) H(3) 2.769 6_557
H(22) H(7) 3.523 .
H(22) H(10) 2.960 7_547
H(22) H(13) 3.219 7_547
H(22) H(15) 3.295 7_547
H(22) H(23) 2.324 .
H(22) H(28) 2.689 .
H(23) C(17) 3.286 .
H(23) C(18) 2.035 .
H(23) C(20) 2.035 .
H(23) C(21) 3.235 .
H(23) C(26) 2.977 .
H(23) C(27) 3.563 .
H(23) H(22) 2.324 .
H(23) H(24) 2.340 .
H(23) H(28) 2.576 .
H(23) H(51) 2.813 2_546
H(24) Pt(2) 3.107 1_545
H(24) O(4) 2.696 1_545
H(24) N(3) 3.591 1_545
H(24) C(16) 3.294 .
H(24) C(18) 3.271 .
H(24) C(19) 2.041 .
H(24) C(21) 2.022 .
H(24) C(38) 3.365 1_545
H(24) C(39) 2.743 1_545
H(24) C(40) 3.150 1_545
H(24) H(23) 2.340 .
H(24) H(25) 2.311 .
H(24) H(30) 2.810 3_557
H(24) H(31) 3.404 3_557
H(24) H(48) 3.320 1_545
H(24) H(51) 3.463 2_546
H(24) H(52) 3.353 2_546
H(25) Pt(2) 3.088 1_545
H(25) O(3) 3.156 1_545
H(25) N(3) 3.341 1_545
H(25) C(16) 2.058 .
H(25) C(17) 3.307 .
H(25) C(19) 3.234 .
H(25) C(20) 2.009 .
H(25) C(22) 2.594 .
H(25) C(23) 2.945 1_545
H(25) C(24) 2.943 1_545
H(25) C(29) 3.319 1_545
H(25) H(24) 2.311 .
H(25) H(26) 2.373 .
H(25) H(31) 3.074 3_557
H(25) H(33) 3.433 3_557
H(25) H(47) 2.737 2_546
H(25) H(52) 3.213 2_546
H(26) N(2) 1.916 .
H(26) C(15) 2.482 .
H(26) C(16) 2.045 .
H(26) C(17) 3.324 .
H(26) C(21) 2.576 .
H(26) C(24) 3.481 1_545
H(26) C(25) 3.238 1_545
H(26) C(26) 3.188 1_545
H(26) C(27) 3.360 1_545
H(26) C(36) 3.336 2_546
H(26) H(16) 3.476 .
H(26) H(20) 2.157 .
H(26) H(21) 3.062 .
H(26) H(25) 2.373 .
H(26) H(28) 3.565 1_545
H(26) H(33) 3.079 3_557
H(26) H(44) 3.102 2_546
H(26) H(45) 2.806 2_546
H(26) H(47) 3.122 2_546
H(27) O(3) 2.522 .
H(27) C(23) 3.286 .
H(27) C(24) 2.038 .
H(27) C(26) 2.021 .
H(27) C(27) 3.255 .
H(27) C(36) 3.336 2_556
H(27) C(37) 3.187 2_556
H(27) H(28) 2.311 .
H(27) H(45) 2.656 2_556
H(27) H(46) 3.464 .
H(27) H(46) 2.798 2_556
H(27) H(47) 2.981 2_556
H(27) H(50) 2.842 2_546
H(28) C(18) 3.293 .
H(28) C(19) 3.235 .
H(28) C(24) 3.282 .
H(28) C(25) 2.026 .
H(28) C(27) 2.030 .
H(28) C(28) 3.237 .
H(28) H(3) 2.953 6_557
H(28) H(20) 3.044 1_565
H(28) H(22) 2.689 .
H(28) H(23) 2.576 .
H(28) H(26) 3.565 1_565
H(28) H(27) 2.311 .
H(28) H(29) 2.335 .
H(28) H(45) 3.445 2_556
H(29) C(5) 2.939 6_557
H(29) C(6) 3.169 6_557
H(29) C(23) 3.288 .
H(29) C(25) 3.262 .
H(29) C(26) 2.037 .
H(29) C(28) 2.026 .
H(29) H(3) 2.370 6_557
H(29) H(4) 2.793 6_557
H(29) H(20) 3.526 1_565
H(29) H(28) 2.335 .
H(29) H(30) 2.318 .
H(29) H(32) 3.228 3_567
H(29) H(48) 3.335 3_567
H(30) N(3) 3.530 3_567
H(30) C(20) 3.185 3_557
H(30) C(23) 2.053 .
H(30) C(24) 3.315 .
H(30) C(26) 3.237 .
H(30) C(27) 2.016 .
H(30) C(29) 2.591 .
H(30) C(30) 3.478 3_567
H(30) H(24) 2.810 3_557
H(30) H(29) 2.318 .
H(30) H(31) 2.378 .
H(30) H(32) 2.774 3_567
H(30) H(48) 3.593 3_567
H(31) N(3) 1.925 .
H(31) C(16) 3.306 3_557
H(31) C(20) 3.149 3_557
H(31) C(21) 2.916 3_557
H(31) C(23) 2.065 .
H(31) C(24) 3.340 .
H(31) C(28) 2.583 .
H(31) C(30) 2.477 .
H(31) H(24) 3.404 3_557
H(31) H(25) 3.074 3_557
H(31) H(30) 2.378 .
H(31) H(32) 3.102 .
H(31) H(33) 2.134 .
H(31) H(37) 3.302 .
H(32) Pt(2) 3.257 .
H(32) O(4) 2.575 .
H(32) N(3) 2.044 .
H(32) C(27) 3.410 3_567
H(32) C(28) 3.140 3_567
H(32) C(29) 3.014 .
H(32) C(31) 2.093 .
H(32) C(32) 3.419 .
H(32) H(4) 2.719 8_454
H(32) H(5) 3.461 8_454
H(32) H(21) 3.582 3_557
H(32) H(29) 3.228 3_567
H(32) H(30) 2.774 3_567
H(32) H(31) 3.102 .
H(32) H(33) 1.602 .
H(32) H(34) 2.421 .
H(32) H(35) 2.328 .
H(32) H(37) 3.545 .
H(32) H(48) 3.586 .
H(33) N(2) 2.933 3_557
H(33) N(3) 2.044 .
H(33) C(16) 2.851 3_557
H(33) C(17) 3.530 3_557
H(33) C(21) 3.304 3_557
H(33) C(22) 2.707 3_557
H(33) C(29) 2.432 .
H(33) C(31) 2.093 .
H(33) C(32) 2.870 .
H(33) H(25) 3.433 3_557
H(33) H(26) 3.079 3_557
H(33) H(31) 2.134 .
H(33) H(32) 1.602 .
H(33) H(34) 2.334 .
H(33) H(35) 2.874 .
H(33) H(36) 2.890 .
H(33) H(37) 2.960 .
H(34) Pt(1) 3.211 3_557
H(34) O(1) 2.597 3_557
H(34) N(2) 3.359 3_557
H(34) N(3) 3.340 .
H(34) C(2) 2.837 3_557
H(34) C(3) 3.101 3_557
H(34) C(30) 2.084 .
H(34) C(32) 2.076 .
H(34) C(33) 2.899 .
H(34) H(1) 3.088 3_557
H(34) H(4) 3.185 8_454
H(34) H(5) 3.075 8_454
H(34) H(21) 3.307 3_557
H(34) H(32) 2.421 .
H(34) H(33) 2.334 .
H(34) H(35) 1.598 .
H(34) H(36) 2.271 .
H(34) H(37) 2.850 .
H(34) H(38) 2.707 .
H(34) H(41) 3.413 .
H(35) Pt(2) 2.898 .
H(35) O(4) 2.448 .
H(35) N(3) 2.781 .
H(35) C(7) 3.263 8_454
H(35) C(30) 2.084 .
H(35) C(32) 2.076 .
H(35) C(33) 2.589 .
H(35) C(34) 2.747 .
H(35) C(39) 3.562 .
H(35) H(4) 3.341 8_454
H(35) H(5) 2.376 8_454
H(35) H(6) 2.794 8_454
H(35) H(32) 2.328 .
H(35) H(33) 2.874 .
H(35) H(34) 1.598 .
H(35) H(36) 2.848 .
H(35) H(37) 2.516 .
H(35) H(38) 2.687 .
H(35) H(39) 3.542 .
H(35) H(40) 3.400 .
H(35) H(41) 2.103 .
H(36) Pt(1) 3.466 3_557
H(36) N(3) 3.480 .
H(36) C(3) 2.906 8_444
H(36) C(4) 3.197 8_444
H(36) C(30) 2.943 .
H(36) C(31) 2.081 .
H(36) C(33) 2.081 .
H(36) C(34) 3.415 .
H(36) H(1) 2.483 8_444
H(36) H(2) 3.041 8_444
H(36) H(33) 2.890 .
H(36) H(34) 2.271 .
H(36) H(35) 2.848 .
H(36) H(37) 1.600 .
H(36) H(38) 2.420 .
H(36) H(39) 2.308 .
H(37) Pt(2) 3.024 .
H(37) O(3) 3.257 .
H(37) N(3) 2.494 .
H(37) C(29) 2.934 .
H(37) C(30) 2.641 .
H(37) C(31) 2.081 .
H(37) C(33) 2.081 .
H(37) C(34) 2.728 .
H(37) C(35) 2.988 .
H(37) H(31) 3.302 .
H(37) H(32) 3.545 .
H(37) H(33) 2.960 .
H(37) H(34) 2.850 .
H(37) H(35) 2.516 .
H(37) H(36) 1.600 .
H(37) H(38) 2.870 .
H(37) H(39) 2.424 .
H(37) H(41) 2.814 .
H(37) H(42) 3.437 .
H(37) H(43) 2.411 .
H(38) C(1) 3.281 3_557
H(38) C(2) 3.237 3_557
H(38) C(3) 3.219 3_557
H(38) C(4) 3.181 3_557
H(38) C(5) 3.196 3_557
H(38) C(6) 3.261 3_557
H(38) C(31) 2.690 .
H(38) C(32) 2.077 .
H(38) C(34) 2.088 .
H(38) C(35) 3.411 .
H(38) H(1) 3.158 8_444
H(38) H(6) 3.029 8_454
H(38) H(19) 3.427 8_444
H(38) H(21) 3.480 8_444
H(38) H(34) 2.707 .
H(38) H(35) 2.687 .
H(38) H(36) 2.420 .
H(38) H(37) 2.870 .
H(38) H(39) 1.598 .
H(38) H(40) 2.270 .
H(38) H(41) 2.475 .
H(39) O(1) 3.016 8_444
H(39) C(2) 3.298 8_444
H(39) C(3) 3.102 8_444
H(39) C(14) 3.239 8_444
H(39) C(31) 3.386 .
H(39) C(32) 2.077 .
H(39) C(34) 2.088 .
H(39) C(35) 2.697 .
H(39) H(1) 2.697 8_444
H(39) H(18) 2.596 8_444
H(39) H(19) 3.057 8_444
H(39) H(21) 3.334 8_444
H(39) H(35) 3.542 .
H(39) H(36) 2.308 .
H(39) H(37) 2.424 .
H(39) H(38) 1.598 .
H(39) H(40) 2.477 .
H(39) H(41) 2.867 .
H(39) H(42) 2.568 .
H(39) H(43) 2.865 .
H(40) C(8) 3.264 8_454
H(40) C(13) 3.326 2_566
H(40) C(14) 3.438 8_444
H(40) C(32) 3.394 .
H(40) C(33) 2.085 .
H(40) C(35) 2.081 .
H(40) C(36) 2.776 .
H(40) H(6) 2.518 8_454
H(40) H(7) 3.282 8_454
H(40) H(8) 3.245 8_454
H(40) H(15) 3.139 2_566
H(40) H(16) 3.320 2_566
H(40) H(17) 2.625 2_566
H(40) H(18) 3.381 8_444
H(40) H(19) 2.616 8_444
H(40) H(35) 3.400 .
H(40) H(38) 2.270 .
H(40) H(39) 2.477 .
H(40) H(41) 1.597 .
H(40) H(42) 2.366 .
H(40) H(43) 2.874 .
H(40) H(44) 2.446 .
H(40) H(45) 3.347 .
H(41) Pt(2) 2.959 .
H(41) O(4) 3.200 .
H(41) N(4) 3.036 .
H(41) C(8) 3.155 8_454
H(41) C(9) 3.524 8_454
H(41) C(31) 2.780 .
H(41) C(32) 2.673 .
H(41) C(33) 2.085 .
H(41) C(35) 2.081 .
H(41) C(36) 2.715 .
H(41) C(37) 3.379 .
H(41) H(5) 3.365 8_454
H(41) H(6) 2.244 8_454
H(41) H(8) 3.214 8_454
H(41) H(9) 3.492 8_454
H(41) H(34) 3.413 .
H(41) H(35) 2.103 .
H(41) H(37) 2.814 .
H(41) H(38) 2.475 .
H(41) H(39) 2.867 .
H(41) H(40) 1.597 .
H(41) H(42) 2.874 .
H(41) H(43) 2.415 .
H(41) H(44) 2.540 .
H(42) C(11) 3.477 8_444
H(42) C(12) 3.341 8_444
H(42) C(14) 3.460 8_444
H(42) C(33) 2.826 .
H(42) C(34) 2.087 .
H(42) C(36) 2.091 .
H(42) C(37) 3.352 .
H(42) H(12) 3.153 8_444
H(42) H(13) 3.330 8_444
H(42) H(14) 2.582 8_444
H(42) H(17) 3.182 2_566
H(42) H(18) 2.943 8_444
H(42) H(19) 3.141 8_444
H(42) H(37) 3.437 .
H(42) H(39) 2.568 .
H(42) H(40) 2.366 .
H(42) H(41) 2.874 .
H(42) H(43) 1.600 .
H(42) H(44) 2.625 .
H(42) H(45) 2.189 .
H(42) H(46) 3.408 .
H(42) H(49) 3.466 1_545
H(42) H(50) 3.507 1_545
H(43) Pt(2) 2.942 .
H(43) O(3) 2.568 .
H(43) N(4) 3.092 .
H(43) C(32) 3.006 .
H(43) C(33) 2.766 .
H(43) C(34) 2.087 .
H(43) C(36) 2.091 .
H(43) C(37) 2.629 .
H(43) H(37) 2.411 .
H(43) H(39) 2.865 .
H(43) H(40) 2.874 .
H(43) H(41) 2.415 .
H(43) H(42) 1.600 .
H(43) H(44) 2.802 .
H(43) H(45) 2.634 .
H(43) H(46) 2.492 .
H(43) H(47) 3.558 .
H(43) H(49) 3.013 1_545
H(43) H(50) 3.529 1_545
H(44) N(4) 2.708 .
H(44) C(13) 3.384 2_566
H(44) C(22) 3.318 2_566
H(44) C(34) 2.525 .
H(44) C(35) 2.080 .
H(44) C(37) 2.087 .
H(44) C(44) 3.135 .
H(44) H(8) 2.923 8_454
H(44) H(16) 2.946 2_566
H(44) H(17) 2.891 2_566
H(44) H(26) 3.102 2_566
H(44) H(40) 2.446 .
H(44) H(41) 2.540 .
H(44) H(42) 2.625 .
H(44) H(43) 2.802 .
H(44) H(45) 1.595 .
H(44) H(46) 2.878 .
H(44) H(47) 2.412 .
H(44) H(52) 3.077 .
H(45) N(4) 3.363 .
H(45) C(22) 3.428 2_566
H(45) C(25) 3.086 2_556
H(45) C(26) 3.516 2_556
H(45) C(34) 3.285 .
H(45) C(35) 2.080 .
H(45) C(37) 2.087 .
H(45) H(14) 3.081 8_444
H(45) H(17) 3.208 2_566
H(45) H(20) 3.080 2_566
H(45) H(26) 2.806 2_566
H(45) H(27) 2.656 2_556
H(45) H(28) 3.445 2_556
H(45) H(40) 3.347 .
H(45) H(42) 2.189 .
H(45) H(43) 2.634 .
H(45) H(44) 1.595 .
H(45) H(46) 2.418 .
H(45) H(47) 2.317 .
H(46) Pt(2) 3.031 .
H(46) O(3) 2.295 .
H(46) O(3) 3.225 2_556
H(46) N(4) 2.030 .
H(46) N(4) 3.591 2_556
H(46) C(24) 3.468 .
H(46) C(25) 3.463 2_556
H(46) C(35) 2.804 .
H(46) C(36) 2.094 .
H(46) C(37) 3.106 2_556
H(46) C(44) 3.116 .
H(46) H(27) 3.464 .
H(46) H(27) 2.798 2_556
H(46) H(42) 3.408 .
H(46) H(43) 2.492 .
H(46) H(44) 2.878 .
H(46) H(45) 2.418 .
H(46) H(46) 2.446 2_556
H(46) H(47) 1.598 .
H(46) H(47) 3.012 2_556
H(46) H(52) 3.285 .
H(47) Pt(2) 3.600 2_556
H(47) O(3) 2.850 2_556
H(47) N(4) 2.030 .
H(47) N(4) 3.344 2_556
H(47) C(21) 3.127 2_566
H(47) C(24) 3.177 2_556
H(47) C(25) 3.233 2_556
H(47) C(35) 3.454 .
H(47) C(36) 2.094 .
H(47) C(37) 3.536 2_556
H(47) C(44) 2.475 .
H(47) H(25) 2.737 2_566
H(47) H(26) 3.122 2_566
H(47) H(27) 2.981 2_556
H(47) H(43) 3.558 .
H(47) H(44) 2.412 .
H(47) H(45) 2.317 .
H(47) H(46) 1.598 .
H(47) H(46) 3.012 2_556
H(47) H(52) 2.185 .
H(48) O(4) 2.508 .
H(48) C(1) 3.310 8_454
H(48) C(6) 3.030 8_454
H(48) C(7) 3.423 8_454
H(48) C(38) 3.292 .
H(48) C(39) 2.036 .
H(48) C(41) 2.048 .
H(48) C(42) 3.273 .
H(48) H(4) 2.895 8_454
H(48) H(5) 3.073 8_454
H(48) H(24) 3.320 1_565
H(48) H(29) 3.335 3_567
H(48) H(30) 3.593 3_567
H(48) H(32) 3.586 .
H(48) H(49) 2.348 .
H(49) O(3) 3.526 1_565
H(49) C(24) 3.549 1_565
H(49) C(39) 3.279 .
H(49) C(40) 2.049 .
H(49) C(42) 2.035 .
H(49) C(43) 3.237 .
H(49) H(42) 3.466 1_565
H(49) H(43) 3.013 1_565
H(49) H(48) 2.348 .
H(49) H(50) 2.337 .
H(50) C(38) 3.276 .
H(50) C(40) 3.278 .
H(50) C(41) 2.037 .
H(50) C(43) 2.017 .
H(50) H(13) 3.102 8_454
H(50) H(27) 2.842 2_566
H(50) H(42) 3.507 1_565
H(50) H(43) 3.529 1_565
H(50) H(49) 2.337 .
H(50) H(50) 3.314 2_556
H(50) H(51) 2.302 .
H(51) C(18) 3.439 2_566
H(51) C(19) 2.891 2_566
H(51) C(20) 3.273 2_566
H(51) C(38) 2.041 .
H(51) C(38) 3.505 2_556
H(51) C(39) 3.290 .
H(51) C(41) 3.235 .
H(51) C(42) 2.006 .
H(51) C(42) 3.506 2_556
H(51) C(43) 3.200 2_556
H(51) C(44) 2.571 .
H(51) H(9) 3.555 8_454
H(51) H(13) 3.310 8_454
H(51) H(23) 2.813 2_566
H(51) H(24) 3.463 2_566
H(51) H(50) 2.302 .
H(51) H(51) 3.309 2_556
H(51) H(52) 2.327 .
H(52) N(4) 1.906 .
H(52) C(16) 3.438 2_566
H(52) C(19) 3.459 2_566
H(52) C(20) 3.050 2_566
H(52) C(21) 2.989 2_566
H(52) C(36) 3.361 .
H(52) C(37) 2.467 .
H(52) C(38) 2.036 .
H(52) C(39) 3.327 .
H(52) C(43) 2.542 .
H(52) C(44) 3.550 2_556
H(52) H(8) 3.545 8_454
H(52) H(9) 3.465 8_454
H(52) H(24) 3.353 2_566
H(52) H(25) 3.213 2_566
H(52) H(44) 3.077 .
H(52) H(46) 3.285 .
H(52) H(47) 2.185 .
H(52) H(51) 2.327 .

loop_
_geom_torsion_atom_site_label_1
_geom_torsion_atom_site_label_2
_geom_torsion_atom_site_label_3
_geom_torsion_atom_site_label_4
_geom_torsion
O(1) Pt(1) O(2) C(17) -49(2)
O(2) Pt(1) O(1) C(2) -73(2)
O(1) Pt(1) N(1) C(7) -19.3(7)
O(1) Pt(1) N(1) C(8) 154.4(6)
N(1) Pt(1) O(1) C(2) 31.5(6)
O(1) Pt(1) N(2) C(15) -34.4(6)
O(1) Pt(1) N(2) C(22) 153.3(8)
N(2) Pt(1) O(1) C(2) -157.6(7)
O(2) Pt(1) N(1) C(7) 155.0(7)
O(2) Pt(1) N(1) C(8) -31.2(6)
N(1) Pt(1) O(2) C(17) -152.7(6)
O(2) Pt(1) N(2) C(15) 151.4(7)
O(2) Pt(1) N(2) C(22) -20.9(8)
N(2) Pt(1) O(2) C(17) 36.4(7)
N(1) Pt(1) N(2) C(15) 57.7(17)
N(1) Pt(1) N(2) C(22) -114.5(15)
N(2) Pt(1) N(1) C(7) -111.3(16)
N(2) Pt(1) N(1) C(8) 62.5(16)
O(3) Pt(2) O(4) C(39) 72(3)
O(4) Pt(2) O(3) C(24) 51(3)
O(3) Pt(2) N(3) C(29) 19.0(6)
O(3) Pt(2) N(3) C(30) -148.0(5)
N(3) Pt(2) O(3) C(24) -32.6(7)
O(3) Pt(2) N(4) C(37) 30.6(5)
O(3) Pt(2) N(4) C(44) -154.7(6)
N(4) Pt(2) O(3) C(24) 153.9(7)
O(4) Pt(2) N(3) C(29) -156.1(6)
O(4) Pt(2) N(3) C(30) 36.8(5)
N(3) Pt(2) O(4) C(39) 155.7(4)
O(4) Pt(2) N(4) C(37) -154.2(5)
O(4) Pt(2) N(4) C(44) 20.5(6)
N(4) Pt(2) O(4) C(39) -30.9(4)
N(3) Pt(2) N(4) C(37) -64(2)
N(3) Pt(2) N(4) C(44) 111(2)
N(4) Pt(2) N(3) C(29) 113(2)
N(4) Pt(2) N(3) C(30) -54(2)
Pt(1) O(1) C(2) C(1) -25.4(11)
Pt(1) O(1) C(2) C(3) 157.6(6)
Pt(1) O(2) C(17) C(16) -31.9(12)
Pt(1) O(2) C(17) C(18) 151.4(7)
Pt(2) O(3) C(24) C(23) 25.0(11)
Pt(2) O(3) C(24) C(25) -155.5(6)
Pt(2) O(4) C(39) C(38) 23.9(7)
Pt(2) O(4) C(39) C(40) -156.5(4)
Pt(1) N(1) C(7) C(1) -0.5(13)
Pt(1) N(1) C(8) C(9) -84.6(6)
C(7) N(1) C(8) C(9) 89.6(8)
C(8) N(1) C(7) C(1) -174.4(8)
Pt(1) N(2) C(15) C(14) -46.1(8)
Pt(1) N(2) C(22) C(16) -0.8(14)
C(15) N(2) C(22) C(16) -173.0(9)
C(22) N(2) C(15) C(14) 126.6(8)
Pt(2) N(3) C(29) C(23) 3.2(10)
Pt(2) N(3) C(30) C(31) 47.5(8)
C(29) N(3) C(30) C(31) -120.3(7)
C(30) N(3) C(29) C(23) 170.1(6)
Pt(2) N(4) C(37) C(36) 79.7(7)
Pt(2) N(4) C(44) C(38) -2.5(10)
C(37) N(4) C(44) C(38) 172.2(7)
C(44) N(4) C(37) C(36) -95.1(10)
C(2) C(1) C(6) C(5) -0.7(13)
C(6) C(1) C(2) O(1) -179.7(7)
C(6) C(1) C(2) C(3) -2.7(12)
C(2) C(1) C(7) N(1) 18.1(14)
C(7) C(1) C(2) O(1) -3.3(14)
C(7) C(1) C(2) C(3) 173.6(8)
C(6) C(1) C(7) N(1) -165.5(9)
C(7) C(1) C(6) C(5) -177.3(8)
O(1) C(2) C(3) C(4) -178.7(8)
C(1) C(2) C(3) C(4) 4.1(13)
C(2) C(3) C(4) C(5) -2.0(14)
C(3) C(4) C(5) C(6) -1.6(14)
C(4) C(5) C(6) C(1) 2.9(14)
N(1) C(8) C(9) C(10) 64.2(7)
C(8) C(9) C(10) C(11) -102.5(9)
C(9) C(10) C(11) C(12) 174.6(9)
C(10) C(11) C(12) C(13) -73.8(11)
C(11) C(12) C(13) C(14) -71.9(9)
C(12) C(13) C(14) C(15) 159.7(7)
C(13) C(14) C(15) N(2) -50.3(8)
C(17) C(16) C(21) C(20) -2.4(14)
C(21) C(16) C(17) O(2) -177.5(9)
C(21) C(16) C(17) C(18) -0.8(14)
C(17) C(16) C(22) N(2) 17.8(16)
C(22) C(16) C(17) O(2) 0.7(14)
C(22) C(16) C(17) C(18) 177.4(9)
C(21) C(16) C(22) N(2) -164.0(10)
C(22) C(16) C(21) C(20) 179.4(9)
O(2) C(17) C(18) C(19) 179.8(7)
C(16) C(17) C(18) C(19) 2.9(15)
C(17) C(18) C(19) C(20) -2.0(16)
C(18) C(19) C(20) C(21) -1.2(16)
C(19) C(20) C(21) C(16) 3.3(15)
C(24) C(23) C(28) C(27) 4.2(13)
C(28) C(23) C(24) O(3) 177.5(8)
C(28) C(23) C(24) C(25) -2.0(12)
C(24) C(23) C(29) N(3) -22.5(12)
C(29) C(23) C(24) O(3) 6.5(13)
C(29) C(23) C(24) C(25) -173.0(8)
C(28) C(23) C(29) N(3) 166.4(7)
C(29) C(23) C(28) C(27) 175.7(8)
O(3) C(24) C(25) C(26) -179.3(8)
C(23) C(24) C(25) C(26) 0.2(9)
C(24) C(25) C(26) C(27) -0.5(12)
C(25) C(26) C(27) C(28) 2.6(15)
C(26) C(27) C(28) C(23) -4.5(15)
N(3) C(30) C(31) C(32) 50.5(10)
C(30) C(31) C(32) C(33) -158.0(8)
C(31) C(32) C(33) C(34) 69.0(10)
C(32) C(33) C(34) C(35) 77.4(9)
C(33) C(34) C(35) C(36) -175.7(5)
C(34) C(35) C(36) C(37) 103.5(8)
C(35) C(36) C(37) N(4) -67.1(10)
C(39) C(38) C(43) C(42) 2.5(10)
C(43) C(38) C(39) O(4) 178.1(6)
C(43) C(38) C(39) C(40) -1.5(9)
C(39) C(38) C(44) N(4) -15.4(11)
C(44) C(38) C(39) O(4) 3.4(10)
C(44) C(38) C(39) C(40) -176.3(6)
C(43) C(38) C(44) N(4) 169.8(7)
C(44) C(38) C(43) C(42) 177.5(7)
O(4) C(39) C(40) C(41) 179.8(4)
C(38) C(39) C(40) C(41) -0.5(9)
C(39) C(40) C(41) C(42) 1.8(11)
C(40) C(41) C(42) C(43) -0.9(12)
C(41) C(42) C(43) C(38) -1.3(12)
